data_4325684
loop_
_publ_author_name
'Marie-Pierre Santoni'
'Amlan K. Pal'
'Garry S. Hanan'
'Anna Proust'
'Bernold Hasenknopf'

_publ_contact_author_address
;
      Universit\'e de Montr\'eal
      D\'epartement de Chimie
      C.P. 6128, Succ. Centre-ville
      Montr\'eal, Qu\'ebec
      Canada, H3C 3J7
;
_publ_contact_author_email garry.hanan@umontreal.ca
_publ_contact_author_fax '+1 514 343 7586'
_publ_contact_author_name 'Dr Garry S. Hanan'
_publ_contact_author_phone '+1 514 343 7056'
_publ_section_title
;
 Discrete Covalent Organic-Inorganic Hybrids: Terpyridine Functionalized
 Polyoxometalates Obtained by a Modular Strategy and Their Metal
 Complexation
;
_journal_name_full 'Inorganic Chemistry'
_journal_page_first 6737
_journal_page_last 6745
_journal_paper_doi 10.1021/ic200752v
_journal_volume 50
_journal_year 2011
_chemical_compound_source 'Synthesized by the authors. See text'
_chemical_formula_moiety 'C40 H34 Mn Mo6 N8 O26, 3(C16 H36 N), C4 H9 N O, C3 H7 N O'
_chemical_formula_sum 'C95 H158 Mn Mo6 N13 O28'
_chemical_formula_weight 2560.92
_chemical_name_systematic
; 
 ? 
;
_space_group_IT_number 14
_symmetry_cell_setting monoclinic
_symmetry_space_group_name_Hall '-P 2yn'
_symmetry_space_group_name_H-M 'P 1 21/n 1'
_atom_sites_solution_hydrogens geom
_atom_sites_solution_primary direct
_atom_sites_solution_secondary difmap
_audit_creation_method SHELXL-97
_cell_angle_alpha 90
_cell_angle_beta 106.268(2)
_cell_angle_gamma 90
_cell_formula_units_Z 4
_cell_length_a 17.4447(18)
_cell_length_b 23.121(2)
_cell_length_c 28.984(3)
_cell_measurement_reflns_used 60107
_cell_measurement_temperature 200
_cell_measurement_theta_max 27.60
_cell_measurement_theta_min 2.29
_cell_volume 11222.3(19)
_computing_cell_refinement 'SAINT V7.68A(Bruker AXS, 2009)'
_computing_data_collection 'APEX2  (Bruker AXS, 2009)'
_computing_data_reduction 'SAINT V7.68A(Bruker AXS, 2009)'
_computing_molecular_graphics 'SHELXTL v6.12 (Bruker AXS, 2001)'
_computing_publication_material 'UdMX (Maris, 2004)'
_computing_structure_refinement 'SHELXL97 (Sheldrick, 2008)'
_computing_structure_solution 'SHELXS97 (Sheldrick, 2008)'
_diffrn_ambient_temperature 200
_diffrn_detector_area_resol_mean 8.3
_diffrn_measured_fraction_theta_full 1.000
_diffrn_measured_fraction_theta_max 1.000
_diffrn_measurement_device_type 'Bruker APEX II'
_diffrn_measurement_method \w
_diffrn_radiation_monochromator Graphite
_diffrn_radiation_source 'X-ray sealed tube'
_diffrn_radiation_type MoK\a
_diffrn_radiation_wavelength 0.71073
_diffrn_reflns_av_R_equivalents 0.110
_diffrn_reflns_av_sigmaI/netI 0.0686
_diffrn_reflns_limit_h_max 21
_diffrn_reflns_limit_h_min -21
_diffrn_reflns_limit_k_max 28
_diffrn_reflns_limit_k_min -28
_diffrn_reflns_limit_l_max 36
_diffrn_reflns_limit_l_min -36
_diffrn_reflns_number 283678
_diffrn_reflns_theta_full 26.26
_diffrn_reflns_theta_max 26.26
_diffrn_reflns_theta_min 1.15
_exptl_absorpt_coefficient_mu 0.833
_exptl_absorpt_correction_T_max 0.9512
_exptl_absorpt_correction_T_min 0.7927
_exptl_absorpt_correction_type multi-scan
_exptl_absorpt_process_details 'Sadabs (Sheldrick, 1996)'
_exptl_crystal_colour orange
_exptl_crystal_density_diffrn 1.516
_exptl_crystal_description plate
_exptl_crystal_F_000 5280
_exptl_crystal_size_max 0.32
_exptl_crystal_size_mid 0.21
_exptl_crystal_size_min 0.06
_refine_diff_density_max 3.781
_refine_diff_density_min -1.337
_refine_diff_density_rms 0.149
_refine_ls_extinction_method none
_refine_ls_goodness_of_fit_ref 0.991
_refine_ls_hydrogen_treatment constr
_refine_ls_matrix_type full
_refine_ls_number_parameters 1263
_refine_ls_number_reflns 22654
_refine_ls_number_restraints 16
_refine_ls_restrained_S_all 1.004
_refine_ls_R_factor_all 0.1040
_refine_ls_R_factor_gt 0.0661
_refine_ls_shift/su_max 4.999
_refine_ls_shift/su_mean 0.052
_refine_ls_structure_factor_coef Fsqd
_refine_ls_weighting_details 'calc w=1/[\s^2^(Fo^2^)+(0.1288P)^2^] where P=(Fo^2^+2Fc^2^)/3'
_refine_ls_weighting_scheme calc
_refine_ls_wR_factor_gt 0.1926
_refine_ls_wR_factor_ref 0.2134
_reflns_number_gt 13788
_reflns_number_total 22654
_reflns_threshold_expression I>2\s(I)
_cod_data_source_file ic200752v_si_002.cif
_cod_data_source_block mpier5
_cod_original_cell_volume 11222(2)
_cod_database_code 4325684

loop_
_symmetry_equiv_pos_as_xyz
'x, y, z'
'-x+1/2, y+1/2, -z+1/2'
'-x, -y, -z'
'x-1/2, -y-1/2, z-1/2'

loop_
_atom_site_label
_atom_site_type_symbol
_atom_site_fract_x
_atom_site_fract_y
_atom_site_fract_z
_atom_site_U_iso_or_equiv
_atom_site_adp_type
_atom_site_occupancy
_atom_site_symmetry_multiplicity
_atom_site_calc_flag
_atom_site_refinement_flags
_atom_site_disorder_assembly
_atom_site_disorder_group
Mn1 Mn 0.0000 1.0000 0.0000 0.0291(3) Uani 1 2 d S . .
Mo1 Mo 0.06992(3) 1.07133(2) -0.08069(2) 0.03585(15) Uani 1 1 d . . .
Mo2 Mo 0.04729(3) 0.92683(2) -0.08782(2) 0.03655(15) Uani 1 1 d . . .
Mo3 Mo 0.02692(3) 1.14449(2) 0.00893(2) 0.03649(15) Uani 1 1 d . . .
O13 O 0.1026(2) 1.11448(18) -0.02188(15) 0.0382(10) Uani 1 1 d . . .
O12 O 0.0156(3) 1.00343(18) -0.11099(14) 0.0370(10) Uani 1 1 d . . .
O113 O -0.0321(2) 1.06685(17) -0.04267(14) 0.0325(9) Uani 1 1 d . . .
O20 O 0.1411(3) 0.9229(2) -0.09551(18) 0.0508(12) Uani 1 1 d . . .
O10 O 0.1605(3) 1.0637(2) -0.09120(17) 0.0488(12) Uani 1 1 d . . .
O11 O 0.0202(3) 1.1212(2) -0.12108(17) 0.0515(12) Uani 1 1 d . . .
O123 O 0.0555(2) 1.05598(17) 0.05121(15) 0.0348(10) Uani 1 1 d . . .
O112 O 0.0945(2) 0.99448(17) -0.02364(14) 0.0348(10) Uani 1 1 d . . .
O23 O -0.0609(2) 1.12545(18) 0.03452(15) 0.0369(10) Uani 1 1 d . . .
O21 O -0.0129(3) 0.8880(2) -0.13336(17) 0.0545(13) Uani 1 1 d . . .
O31 O -0.0202(3) 1.1952(2) -0.03105(18) 0.0574(13) Uani 1 1 d . . .
O30 O 0.0908(3) 1.1811(2) 0.05525(17) 0.0508(12) Uani 1 1 d . . .
O1 O 0.3105(3) 1.0532(2) 0.0883(2) 0.0556(13) Uani 1 1 d . . .
N1 N 0.2438(3) 0.9702(2) 0.09541(18) 0.0363(12) Uani 1 1 d . . .
H1 H 0.2496 0.9363 0.1098 0.044 Uiso 1 1 calc R . .
N2 N 0.5254(4) 0.9307(3) 0.1939(3) 0.0650(19) Uani 1 1 d . . .
C12 C 0.5673(7) 0.8165(5) 0.1758(5) 0.109(4) Uani 1 1 d . . .
H12 H 0.6064 0.8404 0.1966 0.131 Uiso 1 1 calc R . .
C17 C 0.6366(5) 1.0012(5) 0.2629(3) 0.078(3) Uani 1 1 d . . .
H17 H 0.6508 0.9619 0.2604 0.093 Uiso 1 1 calc R . .
C1 C 0.1635(4) 0.9836(3) 0.0633(2) 0.0359(14) Uani 1 1 d . . .
C2 C 0.1339(4) 1.0397(3) 0.0789(2) 0.0412(16) Uani 1 1 d . . .
H2A H 0.1343 1.0361 0.1130 0.049 Uiso 1 1 calc R . .
H2B H 0.1716 1.0709 0.0768 0.049 Uiso 1 1 calc R . .
C3 C -0.1147(4) 1.0674(3) -0.0694(2) 0.0414(16) Uani 1 1 d . . .
H3A H -0.1179 1.0708 -0.1040 0.050 Uiso 1 1 calc R . .
H3B H -0.1395 1.1025 -0.0604 0.050 Uiso 1 1 calc R . .
C4 C 0.1703(4) 0.9877(3) 0.0114(2) 0.0381(15) Uani 1 1 d . . .
H4A H 0.2049 1.0209 0.0092 0.046 Uiso 1 1 calc R . .
H4B H 0.1963 0.9522 0.0040 0.046 Uiso 1 1 calc R . .
C5 C 0.3078(4) 1.0036(3) 0.1048(3) 0.0462(17) Uani 1 1 d . . .
C6 C 0.3837(4) 0.9766(3) 0.1372(3) 0.0479(17) Uani 1 1 d . . .
C7 C 0.3994(5) 0.9188(3) 0.1333(3) 0.063(2) Uani 1 1 d . . .
H7 H 0.3616 0.8939 0.1127 0.076 Uiso 1 1 calc R . .
C8 C 0.4739(5) 0.8981(4) 0.1611(3) 0.071(2) Uani 1 1 d . . .
C9 C 0.5075(4) 0.9864(4) 0.1978(3) 0.056(2) Uani 1 1 d . . .
C10 C 0.4362(4) 1.0114(3) 0.1688(3) 0.0525(19) Uani 1 1 d . . .
H10 H 0.4253 1.0514 0.1713 0.063 Uiso 1 1 calc R . .
C11 C 0.4959(7) 0.8372(4) 0.1557(4) 0.080(3) Uani 1 1 d . . .
N3 N 0.4446(10) 0.8065(5) 0.1258(5) 0.201(8) Uani 1 1 d . . .
C15 C 0.4584(17) 0.7512(6) 0.1175(6) 0.298(18) Uani 1 1 d . . .
H15 H 0.4164 0.7274 0.0993 0.357 Uiso 1 1 calc R . .
C14 C 0.5287(14) 0.7304(7) 0.1343(6) 0.163(9) Uani 1 1 d . . .
H14 H 0.5406 0.6934 0.1237 0.196 Uiso 1 1 calc R . .
C13 C 0.5869(10) 0.7597(7) 0.1669(7) 0.149(7) Uani 1 1 d . . .
H13 H 0.6372 0.7429 0.1825 0.179 Uiso 1 1 calc R . .
C16 C 0.5655(5) 1.0221(4) 0.2353(3) 0.065(2) Uani 1 1 d . . .
N4 N 0.5424(5) 1.0764(4) 0.2411(3) 0.091(3) Uani 1 1 d . . .
C20 C 0.5950(7) 1.1089(6) 0.2731(4) 0.118(4) Uani 1 1 d . . .
H20 H 0.5796 1.1474 0.2779 0.141 Uiso 1 1 calc R . .
C19 C 0.6670(7) 1.0916(6) 0.2989(4) 0.100(4) Uani 1 1 d . . .
H19 H 0.7025 1.1176 0.3198 0.120 Uiso 1 1 calc R . .
C18 C 0.6879(5) 1.0380(6) 0.2946(3) 0.090(3) Uani 1 1 d . . .
H18 H 0.7385 1.0244 0.3133 0.108 Uiso 1 1 calc R . .
Mn2 Mn 0.5000 0.5000 1.0000 0.0284(3) Uani 1 2 d S . .
Mo4 Mo 0.51625(4) 0.35790(3) 1.02340(3) 0.05167(19) Uani 1 1 d . . .
Mo5 Mo 0.64115(4) 0.44927(3) 1.09681(2) 0.04711(18) Uani 1 1 d . . .
Mo6 Mo 0.62304(4) 0.59239(3) 1.07394(3) 0.05103(19) Uani 1 1 d . . .
O45 O 0.5537(3) 0.3978(2) 1.08552(19) 0.0563(13) Uani 1 1 d . . .
O56 O 0.6788(3) 0.5206(2) 1.07667(17) 0.0473(12) Uani 1 1 d . . .
O246 O 0.4275(3) 0.44086(18) 1.00651(16) 0.0403(11) Uani 1 1 d . . .
O245 O 0.5900(3) 0.43642(18) 1.01512(16) 0.0386(10) Uani 1 1 d . . .
O256 O 0.5300(2) 0.51614(19) 1.06762(16) 0.0404(10) Uani 1 1 d . . .
O46 O 0.5252(3) 0.63303(19) 1.04406(19) 0.0526(13) Uani 1 1 d . . .
O50 O 0.7214(3) 0.4074(2) 1.1003(2) 0.0666(15) Uani 1 1 d . . .
O51 O 0.6443(3) 0.4657(3) 1.1549(2) 0.0791(18) Uani 1 1 d . . .
O2 O 0.6383(3) 0.3986(3) 0.8789(2) 0.0738(17) Uani 1 1 d . . .
O61 O 0.6310(3) 0.6044(3) 1.1327(2) 0.0790(18) Uani 1 1 d . . .
O60 O 0.6921(3) 0.6364(2) 1.0600(2) 0.0756(18) Uani 1 1 d . . .
O40 O 0.5892(4) 0.3083(2) 1.0261(2) 0.0774(18) Uani 1 1 d . . .
O41 O 0.4402(4) 0.3220(2) 1.0371(2) 0.0772(18) Uani 1 1 d . . .
N5 N 0.6774(4) 0.4827(3) 0.9172(2) 0.0543(16) Uani 1 1 d . . .
H5 H 0.7114 0.5117 0.9213 0.065 Uiso 1 1 calc R . .
N6 N 0.8748(4) 0.4387(3) 0.8219(2) 0.0570(17) Uani 1 1 d . . .
C32 C 1.0204(6) 0.4986(5) 0.8604(4) 0.100(4) Uani 1 1 d . . .
H32 H 1.0063 0.4898 0.8270 0.120 Uiso 1 1 calc R . .
C37 C 0.8504(6) 0.3792(4) 0.7317(3) 0.076(3) Uani 1 1 d . . .
H37 H 0.9040 0.3883 0.7485 0.091 Uiso 1 1 calc R . .
C21 C 0.6161(4) 0.4845(3) 0.9436(2) 0.0445(17) Uani 1 1 d . . .
C22 C 0.4673(4) 0.5209(4) 1.0917(3) 0.0535(19) Uani 1 1 d . . .
H22A H 0.4719 0.5587 1.1083 0.064 Uiso 1 1 calc R . .
H22B H 0.4745 0.4901 1.1163 0.064 Uiso 1 1 calc R . .
C23 C 0.3723(5) 0.4532(3) 1.0324(3) 0.057(2) Uani 1 1 d . . .
H23A H 0.3776 0.4238 1.0579 0.068 Uiso 1 1 calc R . .
H23B H 0.3175 0.4503 1.0105 0.068 Uiso 1 1 calc R . .
C24 C 0.6388(4) 0.4368(3) 0.9824(3) 0.0483(18) Uani 1 1 d . . .
H24A H 0.6343 0.3987 0.9663 0.058 Uiso 1 1 calc R . .
H24B H 0.6953 0.4421 1.0011 0.058 Uiso 1 1 calc R . .
C25 C 0.6845(5) 0.4405(4) 0.8880(3) 0.058(2) Uani 1 1 d . . .
C26 C 0.7527(5) 0.4435(4) 0.8659(3) 0.058(2) Uani 1 1 d . . .
C27 C 0.8262(5) 0.4688(4) 0.8883(3) 0.062(2) Uani 1 1 d . . .
H27 H 0.8357 0.4879 0.9184 0.075 Uiso 1 1 calc R . .
C28 C 0.8864(5) 0.4647(4) 0.8639(3) 0.063(2) Uani 1 1 d . . .
C29 C 0.8017(5) 0.4155(4) 0.8003(3) 0.057(2) Uani 1 1 d . . .
C30 C 0.7399(5) 0.4161(4) 0.8229(3) 0.060(2) Uani 1 1 d . . .
H30 H 0.6903 0.3978 0.8084 0.072 Uiso 1 1 calc R . .
C31 C 0.9670(5) 0.4885(4) 0.8862(3) 0.072(3) Uani 1 1 d . . .
N7 N 0.9864(4) 0.4995(4) 0.9335(3) 0.080(2) Uani 1 1 d . . .
C35 C 1.0587(6) 0.5204(5) 0.9543(4) 0.099(4) Uani 1 1 d . . .
H35 H 1.0731 0.5261 0.9881 0.119 Uiso 1 1 calc R . .
C34 C 1.1127(6) 0.5339(6) 0.9314(4) 0.104(4) Uani 1 1 d . . .
H34 H 1.1622 0.5512 0.9478 0.125 Uiso 1 1 calc R . .
C33 C 1.0933(7) 0.5213(6) 0.8821(5) 0.109(4) Uani 1 1 d . . .
H33 H 1.1305 0.5285 0.8643 0.131 Uiso 1 1 calc R . .
C36 C 0.7885(5) 0.3888(4) 0.7522(3) 0.060(2) Uani 1 1 d . . .
N8 N 0.7108(4) 0.3762(3) 0.7293(3) 0.070(2) Uani 1 1 d . . .
C40 C 0.6956(6) 0.3544(4) 0.6860(3) 0.074(3) Uani 1 1 d . . .
H40 H 0.6418 0.3450 0.6697 0.088 Uiso 1 1 calc R . .
C39 C 0.7520(6) 0.3443(5) 0.6631(4) 0.084(3) Uani 1 1 d . . .
H39 H 0.7378 0.3293 0.6313 0.101 Uiso 1 1 calc R . .
C38 C 0.8316(7) 0.3566(5) 0.6872(4) 0.089(3) Uani 1 1 d . . .
H38 H 0.8724 0.3490 0.6721 0.107 Uiso 1 1 calc R . .
N9 N 0.1847(4) 0.7444(3) 0.9316(3) 0.074(2) Uani 1 1 d . . .
C100 C 0.0954(5) 0.7507(4) 0.9073(4) 0.074(3) Uani 1 1 d . . .
H10A H 0.0698 0.7641 0.9318 0.089 Uiso 1 1 calc R . .
H10B H 0.0883 0.7818 0.8829 0.089 Uiso 1 1 calc R . .
C101 C 0.0514(6) 0.6995(4) 0.8835(4) 0.093(3) Uani 1 1 d . . .
H10C H 0.0594 0.6672 0.9069 0.111 Uiso 1 1 calc R . .
H10D H 0.0728 0.6874 0.8568 0.111 Uiso 1 1 calc R . .
C102 C -0.0384(7) 0.7121(5) 0.8638(4) 0.105(4) Uani 1 1 d . . .
H10E H -0.0595 0.7215 0.8913 0.127 Uiso 1 1 calc R . .
H10F H -0.0450 0.7470 0.8433 0.127 Uiso 1 1 calc R . .
C103 C -0.0891(8) 0.6642(6) 0.8350(5) 0.148(6) Uani 1 1 d . . .
H10G H -0.0774 0.6603 0.8040 0.222 Uiso 1 1 calc R . .
H10H H -0.1457 0.6735 0.8296 0.222 Uiso 1 1 calc R . .
H10I H -0.0770 0.6277 0.8528 0.222 Uiso 1 1 calc R . .
C104 C 0.2264(6) 0.7227(4) 0.8960(3) 0.080(3) Uani 1 1 d . . .
H10J H 0.2038 0.6845 0.8841 0.096 Uiso 1 1 calc R . .
H10K H 0.2836 0.7169 0.9131 0.096 Uiso 1 1 calc R . .
C105 C 0.2209(7) 0.7618(5) 0.8527(5) 0.108(4) Uani 1 1 d . . .
H10L H 0.2454 0.7998 0.8636 0.130 Uiso 1 1 calc R . .
H10M H 0.1643 0.7680 0.8348 0.130 Uiso 1 1 calc R . .
C106 C 0.2649(11) 0.7328(8) 0.8201(5) 0.157(7) Uani 1 1 d . . .
H10N H 0.2896 0.7638 0.8055 0.188 Uiso 1 1 calc R . .
H10O H 0.3091 0.7098 0.8409 0.188 Uiso 1 1 calc R . .
C107 C 0.232(2) 0.705(3) 0.7913(12) 0.84(8) Uani 1 1 d . . .
H10P H 0.2046 0.6749 0.8044 1.265 Uiso 1 1 calc R . .
H10Q H 0.2697 0.6866 0.7761 1.265 Uiso 1 1 calc R . .
H10R H 0.1932 0.7278 0.7675 1.265 Uiso 1 1 calc R . .
C108 C 0.2143(5) 0.8054(4) 0.9501(4) 0.077(3) Uani 1 1 d . . .
H10S H 0.2033 0.8321 0.9223 0.093 Uiso 1 1 calc R . .
H10T H 0.1827 0.8190 0.9715 0.093 Uiso 1 1 calc R . .
C109 C 0.3031(5) 0.8098(4) 0.9774(4) 0.088(3) Uani 1 1 d . . .
H10U H 0.3163 0.7805 1.0033 0.105 Uiso 1 1 calc R . .
H10V H 0.3357 0.8017 0.9551 0.105 Uiso 1 1 calc R . .
C110 C 0.3226(5) 0.8682(4) 0.9984(4) 0.085(3) Uani 1 1 d . . .
H11A H 0.2991 0.8972 0.9733 0.102 Uiso 1 1 calc R . .
H11B H 0.2966 0.8730 1.0245 0.102 Uiso 1 1 calc R . .
C111 C 0.4084(6) 0.8809(5) 1.0181(5) 0.113(4) Uani 1 1 d . . .
H11C H 0.4329 0.8522 1.0427 0.169 Uiso 1 1 calc R . .
H11D H 0.4151 0.9196 1.0325 0.169 Uiso 1 1 calc R . .
H11E H 0.4344 0.8794 0.9922 0.169 Uiso 1 1 calc R . .
C112 C 0.2000(6) 0.7016(4) 0.9706(4) 0.079(3) Uani 1 1 d . . .
H11F H 0.2583 0.6961 0.9837 0.094 Uiso 1 1 calc R . .
H11G H 0.1763 0.6641 0.9574 0.094 Uiso 1 1 calc R . .
C113 C 0.1661(7) 0.7193(5) 1.0104(5) 0.107(4) Uani 1 1 d . . .
H11H H 0.1089 0.7291 0.9970 0.128 Uiso 1 1 calc R . .
H11I H 0.1942 0.7543 1.0263 0.128 Uiso 1 1 calc R . .
C114 C 0.1748(8) 0.6703(6) 1.0480(5) 0.119(4) Uani 1 1 d . . .
H11J H 0.1427 0.6366 1.0326 0.143 Uiso 1 1 calc R . .
H11K H 0.2314 0.6581 1.0590 0.143 Uiso 1 1 calc R . .
C115 C 0.1485(10) 0.6887(7) 1.0900(6) 0.158(6) Uani 1 1 d . . .
H11L H 0.1399 0.6545 1.1079 0.237 Uiso 1 1 calc R . .
H11M H 0.0985 0.7105 1.0790 0.237 Uiso 1 1 calc R . .
H11N H 0.1895 0.7132 1.1109 0.237 Uiso 1 1 calc R . .
N10 N 0.0155(4) 0.0187(3) 0.7528(2) 0.0650(19) Uani 1 1 d . . .
C116 C 0.0015(5) -0.0388(4) 0.7261(3) 0.069(2) Uani 1 1 d . . .
H11O H -0.0498 -0.0364 0.7005 0.082 Uiso 1 1 calc R . .
H11P H 0.0442 -0.0442 0.7101 0.082 Uiso 1 1 calc R . .
C117 C -0.0008(6) -0.0904(4) 0.7555(3) 0.077(3) Uani 1 1 d . . .
H11Q H -0.0488 -0.0886 0.7673 0.092 Uiso 1 1 calc R . .
H11R H 0.0467 -0.0904 0.7839 0.092 Uiso 1 1 calc R . .
C118 C -0.0025(6) -0.1470(4) 0.7272(4) 0.084(3) Uani 1 1 d . . .
H11S H -0.0466 -0.1447 0.6971 0.101 Uiso 1 1 calc R . .
H11T H 0.0481 -0.1502 0.7182 0.101 Uiso 1 1 calc R . .
C119 C -0.0131(8) -0.2018(5) 0.7540(5) 0.114(4) Uani 1 1 d . . .
H11U H 0.0267 -0.2026 0.7855 0.170 Uiso 1 1 calc R . .
H11V H -0.0060 -0.2358 0.7353 0.170 Uiso 1 1 calc R . .
H11W H -0.0668 -0.2024 0.7583 0.170 Uiso 1 1 calc R . .
C120 C 0.0935(5) 0.0184(4) 0.7922(3) 0.070(2) Uani 1 1 d . . .
H12A H 0.1025 0.0575 0.8066 0.084 Uiso 1 1 calc R . .
H12B H 0.0883 -0.0086 0.8177 0.084 Uiso 1 1 calc R . .
C121 C 0.1659(6) 0.0014(6) 0.7769(4) 0.099(4) Uani 1 1 d . . .
H12C H 0.1689 0.0257 0.7493 0.119 Uiso 1 1 calc R . .
H12D H 0.1605 -0.0394 0.7661 0.119 Uiso 1 1 calc R . .
C122 C 0.2433(6) 0.0083(6) 0.8176(4) 0.106(4) Uani 1 1 d . . .
H12E H 0.2878 -0.0131 0.8104 0.127 Uiso 1 1 calc R . .
H12F H 0.2364 -0.0057 0.8485 0.127 Uiso 1 1 calc R . .
C123 C 0.2594(9) 0.0756(7) 0.8195(6) 0.152(6) Uani 1 1 d . . .
H12G H 0.3094 0.0840 0.8441 0.227 Uiso 1 1 calc R . .
H12H H 0.2153 0.0957 0.8274 0.227 Uiso 1 1 calc R . .
H12I H 0.2633 0.0888 0.7881 0.227 Uiso 1 1 calc R . .
C124 C 0.0136(6) 0.0641(4) 0.7160(3) 0.067(2) Uani 1 1 d . . .
H12J H -0.0384 0.0616 0.6911 0.080 Uiso 1 1 calc R . .
H12K H 0.0558 0.0551 0.7002 0.080 Uiso 1 1 calc R . .
C125 C 0.0252(7) 0.1255(5) 0.7341(3) 0.090(3) Uani 1 1 d . . .
H12L H 0.0806 0.1308 0.7545 0.108 Uiso 1 1 calc R . .
H12M H -0.0116 0.1338 0.7538 0.108 Uiso 1 1 calc R . .
C126 C 0.0080(10) 0.1681(5) 0.6901(5) 0.140(6) Uani 1 1 d . . .
H12N H 0.0492 0.1633 0.6728 0.168 Uiso 1 1 calc R . .
H12O H -0.0447 0.1592 0.6674 0.168 Uiso 1 1 calc R . .
C127 C 0.0087(14) 0.2287(7) 0.7073(7) 0.221(10) Uani 1 1 d . . .
H12P H -0.0334 0.2508 0.6847 0.331 Uiso 1 1 calc R . .
H12Q H 0.0607 0.2463 0.7094 0.331 Uiso 1 1 calc R . .
H12R H -0.0007 0.2289 0.7391 0.331 Uiso 1 1 calc R . .
C128 C -0.0504(5) 0.0301(4) 0.7785(3) 0.065(2) Uani 1 1 d . . .
H12S H -0.0509 -0.0029 0.8002 0.079 Uiso 1 1 calc R . .
H12T H -0.0353 0.0650 0.7988 0.079 Uiso 1 1 calc R . .
C129 C -0.1328(5) 0.0384(4) 0.7467(3) 0.067(2) Uani 1 1 d . . .
H12U H -0.1354 0.0743 0.7278 0.081 Uiso 1 1 calc R . .
H12V H -0.1475 0.0055 0.7241 0.081 Uiso 1 1 calc R . .
C130 C -0.1893(6) 0.0422(5) 0.7760(3) 0.082(3) Uani 1 1 d . . .
H13A H -0.1660 0.0681 0.8035 0.098 Uiso 1 1 calc R . .
H13B H -0.1939 0.0033 0.7892 0.098 Uiso 1 1 calc R . .
C131 C -0.2738(6) 0.0638(5) 0.7508(4) 0.107(4) Uani 1 1 d . . .
H13C H -0.2704 0.0999 0.7337 0.161 Uiso 1 1 calc R . .
H13D H -0.3027 0.0709 0.7747 0.161 Uiso 1 1 calc R . .
H13E H -0.3022 0.0346 0.7278 0.161 Uiso 1 1 calc R . .
N11 N 0.3275(4) 0.1785(3) -0.0011(2) 0.0571(17) Uani 1 1 d . . .
C132 C 0.3175(5) 0.1154(3) -0.0132(3) 0.068(2) Uani 1 1 d . . .
H13F H 0.3269 0.0938 0.0174 0.081 Uiso 1 1 calc R . .
H13G H 0.2611 0.1090 -0.0315 0.081 Uiso 1 1 calc R . .
C133 C 0.3683(6) 0.0891(4) -0.0409(4) 0.079(3) Uani 1 1 d . . .
H13H H 0.4247 0.0992 -0.0252 0.095 Uiso 1 1 calc R . .
H13I H 0.3537 0.1062 -0.0735 0.095 Uiso 1 1 calc R . .
C134 C 0.3611(6) 0.0253(4) -0.0453(4) 0.090(3) Uani 1 1 d . . .
H13J H 0.3711 0.0086 -0.0127 0.108 Uiso 1 1 calc R . .
H13K H 0.3055 0.0156 -0.0633 0.108 Uiso 1 1 calc R . .
C135 C 0.4152(7) -0.0026(5) -0.0692(5) 0.119(5) Uani 1 1 d . . .
H13L H 0.4020 0.0102 -0.1028 0.178 Uiso 1 1 calc R . .
H13M H 0.4093 -0.0447 -0.0682 0.178 Uiso 1 1 calc R . .
H13N H 0.4704 0.0082 -0.0527 0.178 Uiso 1 1 calc R . .
C136 C 0.4141(5) 0.1909(4) 0.0272(3) 0.067(2) Uani 1 1 d . . .
H13O H 0.4483 0.1842 0.0057 0.080 Uiso 1 1 calc R . .
H13P H 0.4184 0.2324 0.0361 0.080 Uiso 1 1 calc R . .
C137 C 0.4471(5) 0.1563(4) 0.0720(4) 0.078(3) Uani 1 1 d . . .
H13Q H 0.4491 0.1150 0.0632 0.094 Uiso 1 1 calc R . .
H13R H 0.4107 0.1597 0.0926 0.094 Uiso 1 1 calc R . .
C138 C 0.5303(6) 0.1759(6) 0.1002(4) 0.104(4) Uani 1 1 d . . .
H13S H 0.5659 0.1732 0.0791 0.125 Uiso 1 1 calc R . .
H13T H 0.5276 0.2171 0.1089 0.125 Uiso 1 1 calc R . .
C139 C 0.5666(8) 0.1427(6) 0.1448(5) 0.132(5) Uani 1 1 d . . .
H13U H 0.5413 0.1539 0.1697 0.199 Uiso 1 1 calc R . .
H13V H 0.6240 0.1509 0.1560 0.199 Uiso 1 1 calc R . .
H13W H 0.5585 0.1012 0.1382 0.199 Uiso 1 1 calc R . .
C140 C 0.3112(5) 0.2143(3) -0.0467(3) 0.065(2) Uani 1 1 d . . .
H14A H 0.3221 0.2553 -0.0376 0.078 Uiso 1 1 calc R . .
H14B H 0.3495 0.2024 -0.0645 0.078 Uiso 1 1 calc R . .
C141 C 0.2300(6) 0.2100(4) -0.0794(3) 0.081(3) Uani 1 1 d . . .
H14C H 0.1921 0.2270 -0.0633 0.097 Uiso 1 1 calc R . .
H14D H 0.2162 0.1687 -0.0854 0.097 Uiso 1 1 calc R . .
C142 C 0.2194(8) 0.2395(5) -0.1263(4) 0.112(4) Uani 1 1 d . . .
H14E H 0.2569 0.2219 -0.1424 0.134 Uiso 1 1 calc R . .
H14F H 0.2348 0.2806 -0.1200 0.134 Uiso 1 1 calc R . .
C143 C 0.1368(9) 0.2372(5) -0.1603(5) 0.148(6) Uani 1 1 d . . .
H14G H 0.1253 0.1977 -0.1727 0.222 Uiso 1 1 calc R . .
H14H H 0.1333 0.2638 -0.1871 0.222 Uiso 1 1 calc R . .
H14I H 0.0979 0.2485 -0.1433 0.222 Uiso 1 1 calc R . .
C144 C 0.2690(5) 0.1947(4) 0.0265(3) 0.069(2) Uani 1 1 d . B .
H14J H 0.2147 0.1847 0.0064 0.083 Uiso 1 1 calc R . .
H14K H 0.2802 0.1701 0.0556 0.083 Uiso 1 1 calc R . .
C145 C 0.2681(7) 0.2551(5) 0.0415(5) 0.113(4) Uani 1 1 d D . .
H14L H 0.2119 0.2679 0.0354 0.135 Uiso 1 1 calc R A 1
H14M H 0.2933 0.2794 0.0217 0.135 Uiso 1 1 calc R A 1
C146 C 0.3148(16) 0.2655(8) 0.0984(7) 0.218(10) Uani 0.844(15) 1 d PD B 1
H14N H 0.3057 0.2326 0.1181 0.262 Uiso 0.844(15) 1 calc PR B 1
H14O H 0.3729 0.2699 0.1031 0.262 Uiso 0.844(15) 1 calc PR B 1
C147 C 0.2765(16) 0.3250(8) 0.1129(8) 0.218(10) Uani 0.844(15) 1 d PD B 1
H14P H 0.2341 0.3388 0.0853 0.328 Uiso 0.844(15) 1 calc PR B 1
H14Q H 0.3183 0.3546 0.1223 0.328 Uiso 0.844(15) 1 calc PR B 1
H14R H 0.2543 0.3173 0.1398 0.328 Uiso 0.844(15) 1 calc PR B 1
C246 C 0.217(6) 0.309(2) 0.074(5) 0.218(10) Uani 0.156(15) 1 d PD B 2
H24C H 0.2503 0.2990 0.1063 0.262 Uiso 0.156(15) 1 calc PR B 2
H24D H 0.1686 0.2855 0.0697 0.262 Uiso 0.156(15) 1 calc PR B 2
C247 C 0.1775(2) 0.36952(17) 0.09182(17) 0.218(10) Uani 0.156(15) 1 d PD B 2
H24E H 0.2202 0.3973 0.1056 0.328 Uiso 0.156(15) 1 calc PR B 2
H24F H 0.1508 0.3588 0.1162 0.328 Uiso 0.156(15) 1 calc PR B 2
H24G H 0.1387 0.3871 0.0642 0.328 Uiso 0.156(15) 1 calc PR B 2
N600 N 0.1083(3) 0.3721(2) -0.01998(17) 0.148(5) Uani 1 1 d RD . .
C601 C 0.0588(3) 0.3609(2) 0.01108(18) 0.298(9) Uani 1 1 d RD . .
H60A H 0.0847 0.3321 0.0353 0.447 Uiso 1 1 calc R . .
H60B H 0.0069 0.3460 -0.0079 0.447 Uiso 1 1 calc R . .
H60C H 0.0508 0.3968 0.0271 0.447 Uiso 1 1 calc R . .
C602 C 0.0911(3) 0.3490(2) -0.07000(17) 0.298(9) Uani 1 1 d RD . .
H60D H 0.1064 0.3778 -0.0906 0.447 Uiso 1 1 calc R . .
H60E H 0.0340 0.3406 -0.0824 0.447 Uiso 1 1 calc R . .
H60F H 0.1218 0.3134 -0.0698 0.447 Uiso 1 1 calc R . .
C603 C 0.1714(3) 0.40792(19) -0.00419(18) 0.147(7) Uani 1 1 d RD . .
O604 O 0.1918(3) 0.43152(18) 0.0360(2) 0.131(3) Uani 1 1 d RD . .
C605 C 0.1883(3) 0.42967(18) -0.05020(19) 0.298(9) Uani 1 1 d RD . .
H60G H 0.1396 0.4465 -0.0715 0.447 Uiso 1 1 calc R . .
H60H H 0.2060 0.3973 -0.0665 0.447 Uiso 1 1 calc R . .
H60I H 0.2303 0.4592 -0.0421 0.447 Uiso 1 1 calc R . .
N700 N 0.2007(3) 0.78929(19) 1.18508(17) 0.153(5) Uani 1 1 d RD . .
C701 C 0.2769(3) 0.76757(19) 1.20840(17) 0.245(12) Uani 1 1 d RD . .
H70A H 0.2729 0.7400 1.2333 0.367 Uiso 1 1 calc R . .
H70B H 0.3121 0.7995 1.2233 0.367 Uiso 1 1 calc R . .
H70C H 0.2990 0.7480 1.1849 0.367 Uiso 1 1 calc R . .
C702 C 0.1324(3) 0.76319(19) 1.19318(17) 0.260(13) Uani 1 1 d RD . .
H70D H 0.1489 0.7360 1.2201 0.390 Uiso 1 1 calc R . .
H70E H 0.1028 0.7424 1.1642 0.390 Uiso 1 1 calc R . .
H70F H 0.0981 0.7931 1.2009 0.390 Uiso 1 1 calc R . .
C703 C 0.1889(3) 0.82839(19) 1.14868(17) 0.157(7) Uani 1 1 d RD . .
H703 H 0.1361 0.8349 1.1289 0.188 Uiso 1 1 calc R . .
O704 O 0.2429(3) 0.85494(19) 1.14068(17) 0.106(3) Uani 1 1 d RD . .

loop_
_atom_site_aniso_label
_atom_site_aniso_U_11
_atom_site_aniso_U_22
_atom_site_aniso_U_33
_atom_site_aniso_U_23
_atom_site_aniso_U_13
_atom_site_aniso_U_12
Mn1 0.0290(7) 0.0297(7) 0.0277(7) 0.0029(5) 0.0062(5) -0.0005(5)
Mo1 0.0377(3) 0.0385(3) 0.0328(3) 0.0050(2) 0.0121(2) -0.0045(2)
Mo2 0.0402(3) 0.0375(3) 0.0333(3) 0.0005(2) 0.0126(2) 0.0016(2)
Mo3 0.0393(3) 0.0302(3) 0.0404(3) 0.0019(2) 0.0119(3) -0.0017(2)
O13 0.038(2) 0.037(2) 0.039(2) 0.0027(19) 0.010(2) -0.0064(19)
O12 0.041(2) 0.039(2) 0.029(2) 0.0001(18) 0.0078(19) -0.0025(19)
O113 0.027(2) 0.036(2) 0.031(2) 0.0051(18) 0.0038(18) 0.0004(17)
O20 0.048(3) 0.055(3) 0.059(3) 0.004(2) 0.030(3) 0.005(2)
O10 0.043(3) 0.061(3) 0.048(3) 0.000(2) 0.022(2) -0.009(2)
O11 0.060(3) 0.046(3) 0.045(3) 0.012(2) 0.010(2) -0.005(2)
O123 0.029(2) 0.034(2) 0.038(2) 0.0053(18) 0.0047(19) 0.0010(18)
O112 0.036(2) 0.033(2) 0.032(2) 0.0047(18) 0.0032(19) -0.0023(18)
O23 0.036(2) 0.034(2) 0.042(3) 0.0009(19) 0.014(2) 0.0028(19)
O21 0.068(3) 0.053(3) 0.043(3) -0.005(2) 0.018(3) -0.005(3)
O31 0.070(4) 0.043(3) 0.062(3) 0.018(2) 0.023(3) 0.012(3)
O30 0.052(3) 0.048(3) 0.053(3) -0.012(2) 0.015(2) -0.009(2)
O1 0.040(3) 0.045(3) 0.076(4) 0.008(3) 0.007(3) -0.004(2)
N1 0.028(3) 0.037(3) 0.040(3) 0.009(2) 0.001(2) 0.002(2)
N2 0.048(4) 0.078(5) 0.066(5) -0.005(4) 0.012(3) 0.020(4)
C12 0.088(8) 0.084(8) 0.175(12) 0.037(8) 0.069(8) 0.039(6)
C17 0.045(5) 0.126(9) 0.054(5) -0.003(5) 0.001(4) 0.018(5)
C1 0.029(3) 0.041(4) 0.034(3) 0.004(3) 0.002(3) -0.002(3)
C2 0.033(3) 0.047(4) 0.037(4) -0.004(3) 0.000(3) 0.001(3)
C3 0.039(4) 0.042(4) 0.041(4) 0.004(3) 0.008(3) -0.001(3)
C4 0.027(3) 0.046(4) 0.036(4) 0.001(3) 0.001(3) 0.001(3)
C5 0.037(4) 0.045(4) 0.051(4) 0.000(3) 0.002(3) 0.006(3)
C6 0.032(4) 0.054(4) 0.052(4) -0.002(3) 0.003(3) 0.004(3)
C7 0.065(5) 0.053(5) 0.060(5) -0.006(4) 0.000(4) 0.011(4)
C8 0.064(6) 0.070(6) 0.071(6) -0.003(5) 0.006(5) 0.025(5)
C9 0.031(4) 0.075(6) 0.059(5) -0.003(4) 0.011(3) 0.005(4)
C10 0.037(4) 0.053(4) 0.064(5) 0.002(4) 0.009(4) 0.002(3)
C11 0.094(7) 0.072(6) 0.071(6) -0.001(5) 0.020(6) 0.034(6)
N3 0.274(17) 0.093(8) 0.163(12) -0.056(8) -0.059(11) 0.102(10)
C15 0.54(4) 0.101(11) 0.130(13) -0.051(10) -0.100(19) 0.188(19)
C14 0.30(3) 0.115(13) 0.110(12) 0.028(10) 0.114(15) 0.106(16)
C13 0.148(14) 0.121(14) 0.21(2) 0.066(13) 0.109(14) 0.086(11)
C16 0.039(4) 0.090(7) 0.066(6) -0.002(5) 0.017(4) -0.004(4)
N4 0.052(5) 0.090(6) 0.110(7) -0.023(5) -0.013(4) -0.008(4)
C20 0.076(8) 0.115(10) 0.125(10) -0.028(8) -0.034(7) -0.024(7)
C19 0.067(7) 0.122(10) 0.098(9) -0.028(8) -0.001(6) -0.015(7)
C18 0.041(5) 0.167(12) 0.054(6) -0.005(7) 0.002(4) 0.001(6)
Mn2 0.0227(6) 0.0282(6) 0.0355(7) -0.0019(5) 0.0101(5) -0.0019(5)
Mo4 0.0460(4) 0.0302(3) 0.0792(5) 0.0072(3) 0.0182(3) -0.0005(3)
Mo5 0.0378(3) 0.0620(4) 0.0404(4) 0.0056(3) 0.0090(3) 0.0051(3)
Mo6 0.0324(3) 0.0473(4) 0.0692(5) -0.0245(3) 0.0073(3) -0.0030(3)
O45 0.050(3) 0.051(3) 0.070(4) 0.027(3) 0.021(3) 0.006(2)
O56 0.035(2) 0.050(3) 0.054(3) -0.017(2) 0.009(2) 0.000(2)
O246 0.037(2) 0.038(2) 0.052(3) -0.002(2) 0.021(2) -0.0019(19)
O245 0.038(2) 0.039(2) 0.043(3) 0.000(2) 0.019(2) 0.0019(19)
O256 0.030(2) 0.051(3) 0.044(3) -0.001(2) 0.017(2) 0.001(2)
O46 0.047(3) 0.039(3) 0.078(4) -0.021(2) 0.029(3) -0.009(2)
O50 0.049(3) 0.068(4) 0.079(4) 0.017(3) 0.012(3) 0.011(3)
O51 0.059(4) 0.126(5) 0.049(3) -0.005(3) 0.010(3) -0.005(4)
O2 0.060(4) 0.096(5) 0.075(4) -0.032(3) 0.033(3) -0.020(3)
O61 0.057(4) 0.100(5) 0.077(4) -0.026(4) 0.012(3) 0.016(3)
O60 0.047(3) 0.061(4) 0.123(5) -0.024(3) 0.032(3) -0.012(3)
O40 0.078(4) 0.056(3) 0.105(5) 0.015(3) 0.037(4) 0.019(3)
O41 0.077(4) 0.048(3) 0.118(5) 0.011(3) 0.046(4) -0.007(3)
N5 0.043(3) 0.066(4) 0.063(4) -0.014(3) 0.029(3) -0.008(3)
N6 0.055(4) 0.076(5) 0.044(4) -0.006(3) 0.019(3) -0.001(3)
C32 0.071(7) 0.162(11) 0.081(7) -0.037(7) 0.046(6) -0.034(7)
C37 0.075(6) 0.096(7) 0.071(6) -0.018(5) 0.044(5) -0.011(5)
C21 0.022(3) 0.068(5) 0.047(4) 0.007(3) 0.016(3) 0.004(3)
C22 0.039(4) 0.080(5) 0.047(4) -0.002(4) 0.020(3) 0.005(4)
C23 0.056(5) 0.056(5) 0.077(6) -0.013(4) 0.051(4) -0.014(4)
C24 0.035(4) 0.056(4) 0.059(5) -0.006(4) 0.021(3) 0.006(3)
C25 0.044(4) 0.080(6) 0.052(5) -0.006(4) 0.018(4) 0.003(4)
C26 0.045(4) 0.082(6) 0.054(5) -0.001(4) 0.024(4) 0.008(4)
C27 0.056(5) 0.088(6) 0.049(5) -0.003(4) 0.024(4) 0.006(4)
C28 0.046(5) 0.088(6) 0.062(5) -0.005(5) 0.026(4) 0.000(4)
C29 0.053(5) 0.070(5) 0.051(5) -0.004(4) 0.020(4) 0.006(4)
C30 0.054(5) 0.072(6) 0.057(5) -0.002(4) 0.019(4) 0.003(4)
C31 0.056(5) 0.102(7) 0.067(6) -0.016(5) 0.031(4) -0.003(5)
N7 0.044(4) 0.141(8) 0.058(5) -0.015(5) 0.017(3) -0.006(4)
C35 0.062(6) 0.152(11) 0.089(8) -0.033(7) 0.029(6) -0.011(7)
C34 0.058(6) 0.144(11) 0.115(9) -0.054(8) 0.032(6) -0.015(6)
C33 0.080(8) 0.145(11) 0.120(10) -0.043(8) 0.058(7) -0.040(7)
C36 0.059(5) 0.063(5) 0.061(5) 0.003(4) 0.024(4) 0.005(4)
N8 0.056(4) 0.089(5) 0.067(5) -0.014(4) 0.020(4) 0.001(4)
C40 0.070(6) 0.085(7) 0.065(6) -0.011(5) 0.016(5) 0.005(5)
C39 0.091(8) 0.108(8) 0.061(6) 0.003(5) 0.032(6) 0.009(6)
C38 0.093(8) 0.105(8) 0.088(7) -0.031(6) 0.055(6) -0.024(6)
N9 0.052(4) 0.066(5) 0.102(6) 0.007(4) 0.022(4) 0.021(4)
C100 0.059(5) 0.053(5) 0.104(7) -0.001(5) 0.014(5) 0.017(4)
C101 0.068(6) 0.074(7) 0.132(10) -0.015(6) 0.021(6) 0.010(5)
C102 0.093(8) 0.096(8) 0.117(9) -0.004(7) 0.011(7) -0.019(7)
C103 0.125(12) 0.144(12) 0.164(14) -0.059(11) 0.024(10) -0.043(10)
C104 0.075(6) 0.081(7) 0.083(7) -0.011(5) 0.021(5) 0.022(5)
C105 0.084(8) 0.105(9) 0.134(11) 0.014(8) 0.029(7) 0.020(7)
C106 0.162(15) 0.245(19) 0.078(9) 0.024(11) 0.059(10) 0.017(14)
C107 0.31(5) 2.0(2) 0.20(3) -0.40(8) 0.03(3) 0.14(8)
C108 0.053(5) 0.048(5) 0.130(9) -0.002(5) 0.025(5) 0.017(4)
C109 0.049(5) 0.060(6) 0.152(10) -0.013(6) 0.025(6) 0.014(4)
C110 0.057(6) 0.083(7) 0.114(8) -0.026(6) 0.023(6) 0.004(5)
C111 0.078(8) 0.121(10) 0.146(11) -0.018(9) 0.042(8) 0.010(7)
C112 0.075(6) 0.061(6) 0.106(8) 0.018(5) 0.034(6) 0.015(5)
C113 0.096(8) 0.086(8) 0.142(11) 0.002(8) 0.042(8) 0.012(7)
C114 0.124(11) 0.114(10) 0.131(11) 0.037(9) 0.054(9) 0.030(8)
C115 0.191(17) 0.160(15) 0.140(13) 0.032(11) 0.076(12) 0.042(12)
N10 0.068(5) 0.091(5) 0.035(3) -0.004(3) 0.012(3) 0.000(4)
C116 0.074(6) 0.092(7) 0.042(5) 0.000(4) 0.020(4) 0.005(5)
C117 0.075(6) 0.095(7) 0.059(6) 0.008(5) 0.017(5) 0.000(5)
C118 0.085(7) 0.100(8) 0.072(6) -0.006(6) 0.027(5) 0.013(6)
C119 0.133(11) 0.083(8) 0.121(10) 0.023(7) 0.030(8) 0.000(7)
C120 0.070(6) 0.111(7) 0.034(4) 0.002(4) 0.021(4) -0.002(5)
C121 0.074(7) 0.171(12) 0.058(6) -0.003(6) 0.028(5) 0.004(7)
C122 0.061(6) 0.191(14) 0.065(7) -0.012(7) 0.019(5) -0.001(7)
C123 0.112(11) 0.176(16) 0.161(15) -0.008(12) 0.030(10) -0.050(11)
C124 0.082(6) 0.082(6) 0.039(4) 0.002(4) 0.022(4) -0.009(5)
C125 0.123(9) 0.098(8) 0.055(6) 0.003(5) 0.033(6) -0.018(7)
C126 0.228(17) 0.074(8) 0.143(12) 0.000(8) 0.093(12) -0.019(10)
C127 0.36(3) 0.122(14) 0.169(17) 0.029(13) 0.052(19) -0.031(17)
C128 0.066(5) 0.086(6) 0.045(5) 0.002(4) 0.017(4) 0.007(5)
C129 0.066(6) 0.087(6) 0.045(5) -0.001(4) 0.010(4) 0.011(5)
C130 0.085(7) 0.087(7) 0.073(6) -0.004(5) 0.019(5) -0.001(6)
C131 0.076(7) 0.120(10) 0.117(10) -0.022(8) 0.012(7) 0.006(7)
N11 0.061(4) 0.052(4) 0.064(4) 0.003(3) 0.027(3) -0.016(3)
C132 0.073(6) 0.053(5) 0.071(6) 0.007(4) 0.010(5) -0.022(4)
C133 0.072(6) 0.071(6) 0.095(7) -0.023(5) 0.025(6) -0.011(5)
C134 0.091(8) 0.070(6) 0.097(8) -0.016(6) 0.006(6) 0.004(6)
C135 0.107(9) 0.086(8) 0.150(12) -0.033(8) 0.014(8) 0.026(7)
C136 0.054(5) 0.064(5) 0.087(6) -0.019(5) 0.029(5) -0.025(4)
C137 0.057(5) 0.075(6) 0.099(7) -0.006(5) 0.013(5) -0.027(5)
C138 0.074(7) 0.144(11) 0.097(8) -0.031(8) 0.028(6) -0.051(7)
C139 0.108(10) 0.157(13) 0.115(11) 0.009(9) 0.002(8) -0.017(9)
C140 0.073(6) 0.047(5) 0.081(6) 0.003(4) 0.033(5) -0.015(4)
C141 0.100(8) 0.069(6) 0.079(7) 0.016(5) 0.035(6) 0.007(6)
C142 0.146(11) 0.073(7) 0.095(8) 0.007(6) -0.001(8) -0.029(7)
C143 0.188(15) 0.093(9) 0.118(11) 0.013(8) -0.030(10) -0.025(10)
C144 0.061(5) 0.072(6) 0.084(6) -0.002(5) 0.034(5) -0.021(4)
C145 0.118(10) 0.086(8) 0.157(12) -0.022(8) 0.077(9) -0.005(7)
C146 0.36(3) 0.155(15) 0.167(15) -0.074(12) 0.121(16) -0.090(16)
C147 0.36(3) 0.155(15) 0.167(15) -0.074(12) 0.121(16) -0.090(16)
C246 0.36(3) 0.155(15) 0.167(15) -0.074(12) 0.121(16) -0.090(16)
C247 0.36(3) 0.155(15) 0.167(15) -0.074(12) 0.121(16) -0.090(16)
N600 0.072(6) 0.169(11) 0.210(13) -0.089(10) 0.051(8) -0.011(7)
C601 0.232(15) 0.33(2) 0.37(2) -0.144(17) 0.149(15) -0.051(14)
C602 0.232(15) 0.33(2) 0.37(2) -0.144(17) 0.149(15) -0.051(14)
C603 0.079(9) 0.224(17) 0.140(13) -0.099(12) 0.033(8) -0.011(10)
O604 0.071(5) 0.162(8) 0.169(9) -0.069(7) 0.049(5) -0.021(5)
C605 0.232(15) 0.33(2) 0.37(2) -0.144(17) 0.149(15) -0.051(14)
N700 0.181(12) 0.067(6) 0.207(13) 0.066(8) 0.050(10) 0.013(7)
C701 0.24(2) 0.154(16) 0.23(2) 0.030(14) -0.121(17) 0.056(15)
C702 0.40(4) 0.145(17) 0.29(3) 0.056(18) 0.20(3) -0.01(2)
C703 0.173(16) 0.087(10) 0.170(15) 0.021(10) -0.017(12) 0.020(10)
O704 0.075(5) 0.085(5) 0.144(7) 0.042(5) 0.007(5) -0.002(4)

loop_
_atom_type_symbol
_atom_type_description
_atom_type_scat_dispersion_real
_atom_type_scat_dispersion_imag
_atom_type_scat_source
C C 0.0033 0.0016 'International Tables Vol C Tables 4.2.6.8 and 6.1.1.4'
H H 0.0000 0.0000 'International Tables Vol C Tables 4.2.6.8 and 6.1.1.4'
N N 0.0061 0.0033 'International Tables Vol C Tables 4.2.6.8 and 6.1.1.4'
O O 0.0106 0.0060 'International Tables Vol C Tables 4.2.6.8 and 6.1.1.4'
Mn Mn 0.3368 0.7283 'International Tables Vol C Tables 4.2.6.8 and 6.1.1.4'
Mo Mo -1.6832 0.6857 'International Tables Vol C Tables 4.2.6.8 and 6.1.1.4'

loop_
_geom_angle_atom_site_label_1
_geom_angle_atom_site_label_2
_geom_angle_atom_site_label_3
_geom_angle_site_symmetry_1
_geom_angle_site_symmetry_3
_geom_angle
_geom_angle_publ_flag
O112 MN1 O112 3_575 . 180.0(2) y
O112 MN1 O113 3_575 . 92.86(16) y
O112 MN1 O113 . . 87.14(16) y
O112 MN1 O113 3_575 3_575 87.14(16) y
O112 MN1 O113 . 3_575 92.86(16) y
O113 MN1 O113 . 3_575 180.0(2) y
O112 MN1 O123 3_575 . 88.77(17) y
O112 MN1 O123 . . 91.23(17) y
O113 MN1 O123 . . 87.21(16) y
O113 MN1 O123 3_575 . 92.79(16) y
O112 MN1 O123 3_575 3_575 91.23(17) y
O112 MN1 O123 . 3_575 88.77(17) y
O113 MN1 O123 . 3_575 92.79(16) y
O113 MN1 O123 3_575 3_575 87.21(16) y
O123 MN1 O123 . 3_575 180.000(1) y
O11 MO1 O10 . . 105.6(2) y
O11 MO1 O12 . . 98.5(2) y
O10 MO1 O12 . . 101.4(2) y
O11 MO1 O13 . . 103.1(2) y
O10 MO1 O13 . . 98.8(2) y
O12 MO1 O13 . . 145.03(17) y
O11 MO1 O113 . . 92.6(2) y
O10 MO1 O113 . . 161.09(19) y
O12 MO1 O113 . . 80.58(16) y
O13 MO1 O113 . . 71.41(16) y
O11 MO1 O112 . . 160.5(2) y
O10 MO1 O112 . . 92.94(19) y
O12 MO1 O112 . . 71.13(15) y
O13 MO1 O112 . . 79.64(16) y
O113 MO1 O112 . . 69.71(14) y
O21 MO2 O20 . . 106.1(2) y
O21 MO2 O12 . . 99.3(2) y
O20 MO2 O12 . . 101.2(2) y
O21 MO2 O23 . 3_575 101.7(2) y
O20 MO2 O23 . 3_575 99.4(2) y
O12 MO2 O23 . 3_575 145.06(18) y
O21 MO2 O123 . 3_575 93.2(2) y
O20 MO2 O123 . 3_575 160.2(2) y
O12 MO2 O123 . 3_575 79.72(16) y
O23 MO2 O123 3_575 3_575 71.54(15) y
O21 MO2 O112 . . 162.6(2) y
O20 MO2 O112 . . 90.1(2) y
O12 MO2 O112 . . 70.82(15) y
O23 MO2 O112 3_575 . 81.27(16) y
O123 MO2 O112 3_575 . 71.32(14) y
O31 MO3 O30 . . 106.2(2) y
O31 MO3 O13 . . 101.4(2) y
O30 MO3 O13 . . 99.3(2) y
O31 MO3 O23 . . 97.8(2) y
O30 MO3 O23 . . 103.0(2) y
O13 MO3 O23 . . 145.07(18) y
O31 MO3 O123 . . 161.2(2) y
O30 MO3 O123 . . 91.4(2) y
O13 MO3 O123 . . 81.68(16) y
O23 MO3 O123 . . 71.27(16) y
O31 MO3 O113 . . 92.9(2) y
O30 MO3 O113 . . 159.98(19) y
O13 MO3 O113 . . 70.58(16) y
O23 MO3 O113 . . 79.59(16) y
O123 MO3 O113 . . 70.37(14) y
MO1 O13 MO3 . . 121.9(2) y
MO1 O12 MO2 . . 122.6(2) y
C3 O113 MN1 . . 114.5(4) y
C3 O113 MO1 . . 121.7(4) y
MN1 O113 MO1 . . 102.21(16) y
C3 O113 MO3 . . 121.8(4) y
MN1 O113 MO3 . . 101.63(16) y
MO1 O113 MO3 . . 90.61(14) y
C2 O123 MN1 . . 115.7(4) y
C2 O123 MO2 . 3_575 121.4(4) y
MN1 O123 MO2 . 3_575 99.86(16) y
C2 O123 MO3 . . 123.3(4) y
MN1 O123 MO3 . . 100.79(16) y
MO2 O123 MO3 3_575 . 90.60(14) y
C4 O112 MN1 . . 117.3(4) y
C4 O112 MO1 . . 121.7(4) y
MN1 O112 MO1 . . 100.88(16) y
C4 O112 MO2 . . 121.8(4) y
MN1 O112 MO2 . . 100.05(16) y
MO1 O112 MO2 . . 89.55(14) y
MO2 O23 MO3 3_575 . 121.2(2) y
C5 N1 C1 . . 127.2(5) y
C5 N1 H1 . . 116.4 ?
C1 N1 H1 . . 116.4 ?
C9 N2 C8 . . 118.3(7) y
C11 C12 C13 . . 120.8(15) y
C11 C12 H12 . . 119.6 ?
C13 C12 H12 . . 119.6 ?
C16 C17 C18 . . 119.1(10) y
C16 C17 H17 . . 120.5 ?
C18 C17 H17 . . 120.5 ?
N1 C1 C3 . 3_575 103.4(5) y
N1 C1 C2 . . 109.5(5) y
C3 C1 C2 3_575 . 112.9(6) y
N1 C1 C4 . . 107.8(5) y
C3 C1 C4 3_575 . 111.4(5) y
C2 C1 C4 . . 111.4(5) y
O123 C2 C1 . . 114.4(5) y
O123 C2 H2A . . 108.6 ?
C1 C2 H2A . . 108.7 ?
O123 C2 H2B . . 108.7 ?
C1 C2 H2B . . 108.7 ?
H2A C2 H2B . . 107.6 ?
O113 C3 C1 . 3_575 116.7(5) y
O113 C3 H3A . . 108.1 ?
C1 C3 H3A 3_575 . 108.1 ?
O113 C3 H3B . . 108.1 ?
C1 C3 H3B 3_575 . 108.1 ?
H3A C3 H3B . . 107.3 ?
O112 C4 C1 . . 112.9(5) y
O112 C4 H4A . . 109.0 ?
C1 C4 H4A . . 109.0 ?
O112 C4 H4B . . 109.0 ?
C1 C4 H4B . . 109.0 ?
H4A C4 H4B . . 107.8 ?
O1 C5 N1 . . 125.2(6) y
O1 C5 C6 . . 119.6(6) y
N1 C5 C6 . . 115.1(6) y
C10 C6 C7 . . 121.1(7) y
C10 C6 C5 . . 118.5(7) y
C7 C6 C5 . . 120.4(7) y
C6 C7 C8 . . 117.2(8) y
C6 C7 H7 . . 121.4 ?
C8 C7 H7 . . 121.4 ?
N2 C8 C7 . . 122.8(8) y
N2 C8 C11 . . 117.9(8) y
C7 C8 C11 . . 119.3(9) y
N2 C9 C10 . . 122.1(7) y
N2 C9 C16 . . 117.5(7) y
C10 C9 C16 . . 120.4(8) y
C6 C10 C9 . . 118.2(7) y
C6 C10 H10 . . 120.9 ?
C9 C10 H10 . . 120.9 ?
N3 C11 C12 . . 120.0(11) y
N3 C11 C8 . . 116.6(9) y
C12 C11 C8 . . 122.9(11) y
C11 N3 C15 . . 121.7(15) y
C14 C15 N3 . . 120(2) y
C14 C15 H15 . . 120.2 ?
N3 C15 H15 . . 120.2 ?
C15 C14 C13 . . 121.8(16) y
C15 C14 H14 . . 119.1 ?
C13 C14 H14 . . 119.1 ?
C14 C13 C12 . . 115.1(15) y
C14 C13 H13 . . 122.5 ?
C12 C13 H13 . . 122.5 ?
N4 C16 C17 . . 120.9(9) y
N4 C16 C9 . . 115.9(7) y
C17 C16 C9 . . 123.1(9) y
C20 N4 C16 . . 116.1(9) y
C19 C20 N4 . . 125.1(12) y
C19 C20 H20 . . 117.4 ?
N4 C20 H20 . . 117.5 ?
C18 C19 C20 . . 118.5(11) y
C18 C19 H19 . . 120.8 ?
C20 C19 H19 . . 120.7 ?
C19 C18 C17 . . 120.0(10) y
C19 C18 H18 . . 119.9 ?
C17 C18 H18 . . 120.0 ?
O246 MN2 O246 3_667 . 180.00(18) y
O246 MN2 O256 3_667 3_667 92.14(19) y
O246 MN2 O256 . 3_667 87.86(19) y
O246 MN2 O256 3_667 . 87.86(19) y
O246 MN2 O256 . . 92.14(19) y
O256 MN2 O256 3_667 . 180.000(2) y
O246 MN2 O245 3_667 . 92.58(18) y
O246 MN2 O245 . . 87.42(18) y
O256 MN2 O245 3_667 . 92.93(17) y
O256 MN2 O245 . . 87.07(17) y
O246 MN2 O245 3_667 3_667 87.42(18) y
O246 MN2 O245 . 3_667 92.58(18) y
O256 MN2 O245 3_667 3_667 87.07(17) y
O256 MN2 O245 . 3_667 92.93(17) y
O245 MN2 O245 . 3_667 180.000(2) y
O40 MO4 O41 . . 106.5(3) y
O40 MO4 O46 . 3_667 100.7(3) y
O41 MO4 O46 . 3_667 101.4(3) y
O40 MO4 O45 . . 102.8(3) y
O41 MO4 O45 . . 95.5(3) y
O46 MO4 O45 3_667 . 145.65(19) y
O40 MO4 O245 . . 96.0(2) y
O41 MO4 O245 . . 156.0(2) y
O46 MO4 O245 3_667 . 82.35(18) y
O45 MO4 O245 . . 70.70(17) y
O40 MO4 O246 . . 165.9(2) y
O41 MO4 O246 . . 86.4(2) y
O46 MO4 O246 3_667 . 70.55(17) y
O45 MO4 O246 . . 81.00(17) y
O245 MO4 O246 . . 72.28(15) y
O50 MO5 O51 . . 105.8(3) y
O50 MO5 O45 . . 105.4(3) y
O51 MO5 O45 . . 96.4(3) y
O50 MO5 O56 . . 99.3(2) y
O51 MO5 O56 . . 100.9(3) y
O45 MO5 O56 . . 144.5(2) y
O50 MO5 O245 . . 93.7(2) y
O51 MO5 O245 . . 159.4(2) y
O45 MO5 O245 . . 71.28(19) y
O56 MO5 O245 . . 82.27(17) y
O50 MO5 O256 . . 162.4(2) y
O51 MO5 O256 . . 90.2(2) y
O45 MO5 O256 . . 79.32(18) y
O56 MO5 O256 . . 69.97(17) y
O245 MO5 O256 . . 71.56(15) y
O61 MO6 O60 . . 106.0(3) y
O61 MO6 O56 . . 101.7(3) y
O60 MO6 O56 . . 98.2(2) y
O61 MO6 O46 . . 100.7(2) y
O60 MO6 O46 . . 101.4(3) y
O56 MO6 O46 . . 144.76(19) y
O61 MO6 O256 . . 93.5(3) y
O60 MO6 O256 . . 159.7(2) y
O56 MO6 O256 . . 71.75(17) y
O46 MO6 O256 . . 80.05(17) y
O61 MO6 O246 . 3_667 160.6(2) y
O60 MO6 O246 . 3_667 93.1(2) y
O56 MO6 O246 . 3_667 78.75(17) y
O46 MO6 O246 . 3_667 71.24(18) y
O256 MO6 O246 . 3_667 68.01(15) y
MO5 O45 MO4 . . 120.0(3) y
MO6 O56 MO5 . . 122.9(2) y
C23 O246 MN2 . . 118.6(4) y
C23 O246 MO6 . 3_667 117.9(4) y
MN2 O246 MO6 . 3_667 102.06(19) y
C23 O246 MO4 . . 123.1(4) y
MN2 O246 MO4 . . 100.60(17) y
MO6 O246 MO4 3_667 . 89.02(14) y
C24 O245 MN2 . . 113.7(4) y
C24 O245 MO4 . . 122.0(4) y
MN2 O245 MO4 . . 99.69(17) y
C24 O245 MO5 . . 123.1(4) y
MN2 O245 MO5 . . 100.11(17) y
MO4 O245 MO5 . . 93.57(16) y
C22 O256 MN2 . . 118.5(4) y
C22 O256 MO6 . . 119.8(4) y
MN2 O256 MO6 . . 102.06(18) y
C22 O256 MO5 . . 120.8(4) y
MN2 O256 MO5 . . 101.20(18) y
MO6 O256 MO5 . . 89.10(14) y
MO4 O46 MO6 3_667 . 123.4(2) y
C25 N5 C21 . . 124.3(7) y
C25 N5 H5 . . 117.8 ?
C21 N5 H5 . . 117.8 ?
C28 N6 C29 . . 119.0(7) y
C33 C32 C31 . . 120.3(10) y
C33 C32 H32 . . 119.8 ?
C31 C32 H32 . . 119.8 ?
C38 C37 C36 . . 117.5(9) y
C38 C37 H37 . . 121.2 ?
C36 C37 H37 . . 121.3 ?
N5 C21 C22 . 3_667 109.9(6) y
N5 C21 C24 . . 106.3(5) y
C22 C21 C24 3_667 . 115.5(6) y
N5 C21 C23 . 3_667 103.2(5) y
C22 C21 C23 3_667 3_667 110.3(6) y
C24 C21 C23 . 3_667 110.8(6) y
O256 C22 C21 . 3_667 111.9(6) y
O256 C22 H22A . . 109.2 ?
C21 C22 H22A 3_667 . 109.2 ?
O256 C22 H22B . . 109.2 ?
C21 C22 H22B 3_667 . 109.2 ?
H22A C22 H22B . . 107.9 ?
O246 C23 C21 . 3_667 113.2(5) y
O246 C23 H23A . . 109.0 ?
C21 C23 H23A 3_667 . 108.9 ?
O246 C23 H23B . . 108.9 ?
C21 C23 H23B 3_667 . 108.9 ?
H23A C23 H23B . . 107.7 ?
O245 C24 C21 . . 113.8(5) y
O245 C24 H24A . . 108.8 ?
C21 C24 H24A . . 108.8 ?
O245 C24 H24B . . 108.8 ?
C21 C24 H24B . . 108.8 ?
H24A C24 H24B . . 107.7 ?
O2 C25 N5 . . 122.7(7) y
O2 C25 C26 . . 119.3(7) y
N5 C25 C26 . . 117.9(7) y
C30 C26 C27 . . 121.0(7) y
C30 C26 C25 . . 115.1(7) y
C27 C26 C25 . . 123.7(7) y
C26 C27 C28 . . 116.8(7) y
C26 C27 H27 . . 121.6 ?
C28 C27 H27 . . 121.6 ?
N6 C28 C27 . . 122.9(8) y
N6 C28 C31 . . 117.1(7) y
C27 C28 C31 . . 120.0(8) y
N6 C29 C30 . . 121.4(7) y
N6 C29 C36 . . 118.4(7) y
C30 C29 C36 . . 120.2(7) y
C26 C30 C29 . . 118.8(8) y
C26 C30 H30 . . 120.6 ?
C29 C30 H30 . . 120.6 ?
N7 C31 C32 . . 120.8(9) y
N7 C31 C28 . . 117.1(7) y
C32 C31 C28 . . 122.2(9) y
C35 N7 C31 . . 117.9(8) y
N7 C35 C34 . . 125.1(11) y
N7 C35 H35 . . 117.5 ?
C34 C35 H35 . . 117.4 ?
C35 C34 C33 . . 117.1(10) y
C35 C34 H34 . . 121.5 ?
C33 C34 H34 . . 121.5 ?
C32 C33 C34 . . 118.7(10) y
C32 C33 H33 . . 120.7 ?
C34 C33 H33 . . 120.6 ?
N8 C36 C37 . . 123.0(8) y
N8 C36 C29 . . 114.7(7) y
C37 C36 C29 . . 122.2(8) y
C40 N8 C36 . . 117.2(8) y
N8 C40 C39 . . 123.8(9) y
N8 C40 H40 . . 118.1 ?
C39 C40 H40 . . 118.1 ?
C40 C39 C38 . . 118.5(9) y
C40 C39 H39 . . 120.7 ?
C38 C39 H39 . . 120.7 ?
C37 C38 C39 . . 120.0(9) y
C37 C38 H38 . . 120.0 ?
C39 C38 H38 . . 120.0 ?
C112 N9 C104 . . 106.5(7) y
C112 N9 C100 . . 111.2(7) y
C104 N9 C100 . . 110.0(8) y
C112 N9 C108 . . 112.2(8) y
C104 N9 C108 . . 111.3(7) y
C100 N9 C108 . . 105.8(6) y
C101 C100 N9 . . 118.1(7) y
C101 C100 H10A . . 107.8 ?
N9 C100 H10A . . 107.8 ?
C101 C100 H10B . . 107.8 ?
N9 C100 H10B . . 107.8 ?
H10A C100 H10B . . 107.1 ?
C100 C101 C102 . . 111.4(8) y
C100 C101 H10C . . 109.4 ?
C102 C101 H10C . . 109.3 ?
C100 C101 H10D . . 109.4 ?
C102 C101 H10D . . 109.3 ?
H10C C101 H10D . . 108.0 ?
C103 C102 C101 . . 116.3(11) y
C103 C102 H10E . . 108.2 ?
C101 C102 H10E . . 108.2 ?
C103 C102 H10F . . 108.2 ?
C101 C102 H10F . . 108.2 ?
H10E C102 H10F . . 107.4 ?
C102 C103 H10G . . 109.5 ?
C102 C103 H10H . . 109.6 ?
H10G C103 H10H . . 109.5 ?
C102 C103 H10I . . 109.4 ?
H10G C103 H10I . . 109.5 ?
H10H C103 H10I . . 109.5 ?
N9 C104 C105 . . 115.7(8) y
N9 C104 H10J . . 108.4 ?
C105 C104 H10J . . 108.4 ?
N9 C104 H10K . . 108.3 ?
C105 C104 H10K . . 108.3 ?
H10J C104 H10K . . 107.4 ?
C104 C105 C106 . . 108.8(10) y
C104 C105 H10L . . 110.0 ?
C106 C105 H10L . . 110.0 ?
C104 C105 H10M . . 109.9 ?
C106 C105 H10M . . 109.9 ?
H10L C105 H10M . . 108.3 ?
C107 C106 C105 . . 119(3) y
C107 C106 H10N . . 108.5 ?
C105 C106 H10N . . 107.6 ?
C107 C106 H10O . . 106.1 ?
C105 C106 H10O . . 107.6 ?
H10N C106 H10O . . 107.0 ?
C106 C107 H10P . . 111.7 ?
C106 C107 H10Q . . 112.8 ?
H10P C107 H10Q . . 106.6 ?
C106 C107 H10R . . 114.7 ?
H10P C107 H10R . . 103.6 ?
H10Q C107 H10R . . 106.7 ?
C109 C108 N9 . . 115.5(6) y
C109 C108 H10S . . 108.4 ?
N9 C108 H10S . . 108.4 ?
C109 C108 H10T . . 108.4 ?
N9 C108 H10T . . 108.4 ?
H10S C108 H10T . . 107.5 ?
C110 C109 C108 . . 110.8(7) y
C110 C109 H10U . . 109.5 ?
C108 C109 H10U . . 109.5 ?
C110 C109 H10V . . 109.5 ?
C108 C109 H10V . . 109.5 ?
H10U C109 H10V . . 108.1 ?
C111 C110 C109 . . 115.6(8) y
C111 C110 H11A . . 108.4 ?
C109 C110 H11A . . 108.4 ?
C111 C110 H11B . . 108.4 ?
C109 C110 H11B . . 108.4 ?
H11A C110 H11B . . 107.5 ?
C110 C111 H11C . . 109.4 ?
C110 C111 H11D . . 109.5 ?
H11C C111 H11D . . 109.5 ?
C110 C111 H11E . . 109.5 ?
H11C C111 H11E . . 109.5 ?
H11D C111 H11E . . 109.5 ?
N9 C112 C113 . . 112.6(8) y
N9 C112 H11F . . 109.1 ?
C113 C112 H11F . . 109.1 ?
N9 C112 H11G . . 109.1 ?
C113 C112 H11G . . 109.1 ?
H11F C112 H11G . . 107.8 ?
C112 C113 C114 . . 111.1(9) y
C112 C113 H11H . . 109.4 ?
C114 C113 H11H . . 109.5 ?
C112 C113 H11I . . 109.4 ?
C114 C113 H11I . . 109.3 ?
H11H C113 H11I . . 108.0 ?
C115 C114 C113 . . 112.1(11) y
C115 C114 H11J . . 109.1 ?
C113 C114 H11J . . 109.1 ?
C115 C114 H11K . . 109.3 ?
C113 C114 H11K . . 109.2 ?
H11J C114 H11K . . 107.9 ?
C114 C115 H11L . . 109.5 ?
C114 C115 H11M . . 109.5 ?
H11L C115 H11M . . 109.5 ?
C114 C115 H11N . . 109.4 ?
H11L C115 H11N . . 109.5 ?
H11M C115 H11N . . 109.5 ?
C124 N10 C120 . . 112.3(7) y
C124 N10 C116 . . 106.4(6) y
C120 N10 C116 . . 111.2(7) y
C124 N10 C128 . . 110.6(7) y
C120 N10 C128 . . 105.5(6) y
C116 N10 C128 . . 110.8(7) y
C117 C116 N10 . . 116.0(7) y
C117 C116 H11O . . 108.3 ?
N10 C116 H11O . . 108.3 ?
C117 C116 H11P . . 108.2 ?
N10 C116 H11P . . 108.3 ?
H11O C116 H11P . . 107.4 ?
C116 C117 C118 . . 112.2(8) y
C116 C117 H11Q . . 109.1 ?
C118 C117 H11Q . . 109.1 ?
C116 C117 H11R . . 109.2 ?
C118 C117 H11R . . 109.2 ?
H11Q C117 H11R . . 107.9 ?
C119 C118 C117 . . 114.9(9) y
C119 C118 H11S . . 108.6 ?
C117 C118 H11S . . 108.6 ?
C119 C118 H11T . . 108.5 ?
C117 C118 H11T . . 108.5 ?
H11S C118 H11T . . 107.5 ?
C118 C119 H11U . . 109.5 ?
C118 C119 H11V . . 109.4 ?
H11U C119 H11V . . 109.5 ?
C118 C119 H11W . . 109.5 ?
H11U C119 H11W . . 109.5 ?
H11V C119 H11W . . 109.5 ?
C121 C120 N10 . . 115.4(7) y
C121 C120 H12A . . 108.4 ?
N10 C120 H12A . . 108.4 ?
C121 C120 H12B . . 108.4 ?
N10 C120 H12B . . 108.4 ?
H12A C120 H12B . . 107.5 ?
C120 C121 C122 . . 112.1(8) y
C120 C121 H12C . . 109.2 ?
C122 C121 H12C . . 109.2 ?
C120 C121 H12D . . 109.2 ?
C122 C121 H12D . . 109.1 ?
H12C C121 H12D . . 107.9 ?
C121 C122 C123 . . 103.8(11) y
C121 C122 H12E . . 111.0 ?
C123 C122 H12E . . 110.9 ?
C121 C122 H12F . . 111.0 ?
C123 C122 H12F . . 111.0 ?
H12E C122 H12F . . 109.0 ?
C122 C123 H12G . . 109.5 ?
C122 C123 H12H . . 109.4 ?
H12G C123 H12H . . 109.5 ?
C122 C123 H12I . . 109.5 ?
H12G C123 H12I . . 109.5 ?
H12H C123 H12I . . 109.5 ?
N10 C124 C125 . . 116.1(7) y
N10 C124 H12J . . 108.2 ?
C125 C124 H12J . . 108.2 ?
N10 C124 H12K . . 108.3 ?
C125 C124 H12K . . 108.3 ?
H12J C124 H12K . . 107.4 ?
C124 C125 C126 . . 109.4(8) y
C124 C125 H12L . . 109.7 ?
C126 C125 H12L . . 109.8 ?
C124 C125 H12M . . 109.8 ?
C126 C125 H12M . . 109.8 ?
H12L C125 H12M . . 108.2 ?
C127 C126 C125 . . 109.7(12) y
C127 C126 H12N . . 109.8 ?
C125 C126 H12N . . 109.7 ?
C127 C126 H12O . . 109.7 ?
C125 C126 H12O . . 109.7 ?
H12N C126 H12O . . 108.2 ?
C126 C127 H12P . . 109.5 ?
C126 C127 H12Q . . 109.4 ?
H12P C127 H12Q . . 109.5 ?
C126 C127 H12R . . 109.6 ?
H12P C127 H12R . . 109.5 ?
H12Q C127 H12R . . 109.5 ?
C129 C128 N10 . . 116.2(6) y
C129 C128 H12S . . 108.3 ?
N10 C128 H12S . . 108.3 ?
C129 C128 H12T . . 108.2 ?
N10 C128 H12T . . 108.2 ?
H12S C128 H12T . . 107.4 ?
C130 C129 C128 . . 109.8(7) y
C130 C129 H12U . . 109.7 ?
C128 C129 H12U . . 109.7 ?
C130 C129 H12V . . 109.7 ?
C128 C129 H12V . . 109.7 ?
H12U C129 H12V . . 108.2 ?
C129 C130 C131 . . 117.0(9) y
C129 C130 H13A . . 108.0 ?
C131 C130 H13A . . 108.1 ?
C129 C130 H13B . . 108.1 ?
C131 C130 H13B . . 108.1 ?
H13A C130 H13B . . 107.3 ?
C130 C131 H13C . . 109.5 ?
C130 C131 H13D . . 109.4 ?
H13C C131 H13D . . 109.5 ?
C130 C131 H13E . . 109.5 ?
H13C C131 H13E . . 109.5 ?
H13D C131 H13E . . 109.5 ?
C132 N11 C144 . . 108.2(6) y
C132 N11 C140 . . 110.2(6) y
C144 N11 C140 . . 109.7(7) y
C132 N11 C136 . . 109.8(6) y
C144 N11 C136 . . 112.5(6) y
C140 N11 C136 . . 106.4(6) y
C133 C132 N11 . . 118.5(7) y
C133 C132 H13F . . 107.7 ?
N11 C132 H13F . . 107.7 ?
C133 C132 H13G . . 107.7 ?
N11 C132 H13G . . 107.7 ?
H13F C132 H13G . . 107.1 ?
C132 C133 C134 . . 113.9(8) y
C132 C133 H13H . . 108.8 ?
C134 C133 H13H . . 108.8 ?
C132 C133 H13I . . 108.8 ?
C134 C133 H13I . . 108.8 ?
H13H C133 H13I . . 107.7 ?
C135 C134 C133 . . 115.3(10) y
C135 C134 H13J . . 108.5 ?
C133 C134 H13J . . 108.5 ?
C135 C134 H13K . . 108.5 ?
C133 C134 H13K . . 108.4 ?
H13J C134 H13K . . 107.5 ?
C134 C135 H13L . . 109.5 ?
C134 C135 H13M . . 109.4 ?
H13L C135 H13M . . 109.5 ?
C134 C135 H13N . . 109.5 ?
H13L C135 H13N . . 109.5 ?
H13M C135 H13N . . 109.5 ?
C137 C136 N11 . . 116.6(6) y
C137 C136 H13O . . 108.1 ?
N11 C136 H13O . . 108.1 ?
C137 C136 H13P . . 108.2 ?
N11 C136 H13P . . 108.1 ?
H13O C136 H13P . . 107.3 ?
C136 C137 C138 . . 112.6(8) y
C136 C137 H13Q . . 109.1 ?
C138 C137 H13Q . . 109.1 ?
C136 C137 H13R . . 109.1 ?
C138 C137 H13R . . 109.0 ?
H13Q C137 H13R . . 107.8 ?
C139 C138 C137 . . 115.1(10) y
C139 C138 H13S . . 108.5 ?
C137 C138 H13S . . 108.5 ?
C139 C138 H13T . . 108.5 ?
C137 C138 H13T . . 108.5 ?
H13S C138 H13T . . 107.5 ?
C138 C139 H13U . . 109.4 ?
C138 C139 H13V . . 109.5 ?
H13U C139 H13V . . 109.5 ?
C138 C139 H13W . . 109.5 ?
H13U C139 H13W . . 109.5 ?
H13V C139 H13W . . 109.5 ?
C141 C140 N11 . . 115.9(7) y
C141 C140 H14A . . 108.3 ?
N11 C140 H14A . . 108.3 ?
C141 C140 H14B . . 108.3 ?
N11 C140 H14B . . 108.3 ?
H14A C140 H14B . . 107.4 ?
C140 C141 C142 . . 114.2(9) y
C140 C141 H14C . . 108.7 ?
C142 C141 H14C . . 108.7 ?
C140 C141 H14D . . 108.8 ?
C142 C141 H14D . . 108.7 ?
H14C C141 H14D . . 107.6 ?
C141 C142 C143 . . 115.8(11) y
C141 C142 H14E . . 108.3 ?
C143 C142 H14E . . 108.3 ?
C141 C142 H14F . . 108.3 ?
C143 C142 H14F . . 108.3 ?
H14E C142 H14F . . 107.4 ?
C142 C143 H14G . . 109.5 ?
C142 C143 H14H . . 109.5 ?
H14G C143 H14H . . 109.5 ?
C142 C143 H14I . . 109.5 ?
H14G C143 H14I . . 109.5 ?
H14H C143 H14I . . 109.5 ?
C145 C144 N11 . . 117.3(7) y
C145 C144 H14J . . 108.1 ?
N11 C144 H14J . . 108.0 ?
C145 C144 H14K . . 107.8 ?
N11 C144 H14K . . 108.0 ?
H14J C144 H14K . . 107.2 ?
C144 C145 C146 . . 113.2(12) y
C144 C145 C246 . . 144(2) y
C146 C145 C246 . . 65(4) y
C144 C145 H14L . . 108.9 ?
C146 C145 H14L . . 108.8 ?
C246 C145 H14L . . 47.3 ?
C144 C145 H14M . . 108.9 ?
C146 C145 H14M . . 109.1 ?
C246 C145 H14M . . 104.6 ?
H14L C145 H14M . . 107.8 ?
C147 C146 C145 . . 105.0(17) y
C147 C146 H14N . . 111.1 ?
C145 C146 H14N . . 110.9 ?
C147 C146 H14O . . 110.1 ?
C145 C146 H14O . . 110.8 ?
H14N C146 H14O . . 109.0 ?
C145 C246 C247 . . 165(7) y
C145 C246 H24C . . 97.1 ?
C247 C246 H24C . . 97.2 ?
C145 C246 H24D . . 90.6 ?
C247 C246 H24D . . 89.6 ?
H24C C246 H24D . . 104.5 ?
C246 C247 H24E . . 95.8 ?
C246 C247 H24F . . 117.9 ?
H24E C247 H24F . . 109.4 ?
C246 C247 H24G . . 113.7 ?
H24E C247 H24G . . 109.5 ?
H24F C247 H24G . . 109.5 ?
C603 N600 C601 . . 118.4 y
C603 N600 C602 . . 118.06(6) y
C601 N600 C602 . . 123.46(6) y
N600 C601 H60A . . 109.5 ?
N600 C601 H60B . . 109.4 ?
H60A C601 H60B . . 109.5 ?
N600 C601 H60C . . 109.5 ?
H60A C601 H60C . . 109.4 ?
H60B C601 H60C . . 109.5 ?
N600 C602 H60D . . 109.5 ?
N600 C602 H60E . . 109.4 ?
H60D C602 H60E . . 109.5 ?
N600 C602 H60F . . 109.5 ?
H60D C602 H60F . . 109.5 ?
H60E C602 H60F . . 109.5 ?
O604 C603 N600 . . 125.3 y
O604 C603 C605 . . 126.7 y
N600 C603 C605 . . 104.14(7) y
C603 C605 H60G . . 109.4 ?
C603 C605 H60H . . 109.5 ?
H60G C605 H60H . . 109.5 ?
C603 C605 H60I . . 109.5 ?
H60G C605 H60I . . 109.5 ?
H60H C605 H60I . . 109.5 ?
C703 N700 C701 . . 121.9 y
C703 N700 C702 . . 117.5 y
C701 N700 C702 . . 119.7 y
N700 C701 H70A . . 109.3 ?
N700 C701 H70B . . 109.4 ?
H70A C701 H70B . . 109.6 ?
N700 C701 H70C . . 109.4 ?
H70A C701 H70C . . 109.4 ?
H70B C701 H70C . . 109.8 ?
N700 C702 H70D . . 109.7 ?
N700 C702 H70E . . 109.7 ?
H70D C702 H70E . . 109.2 ?
N700 C702 H70F . . 109.7 ?
H70D C702 H70F . . 109.4 ?
H70E C702 H70F . . 109.2 ?
O704 C703 N700 . . 122.2 y
O704 C703 H703 . . 119.1 ?
N700 C703 H703 . . 118.7 ?

loop_
_geom_bond_atom_site_label_1
_geom_bond_atom_site_label_2
_geom_bond_site_symmetry_2
_geom_bond_distance
_geom_bond_publ_flag
Mn1 O112 3_575 1.958(4) y
Mn1 O112 . 1.958(4) y
Mn1 O113 . 1.961(4) y
Mn1 O113 3_575 1.961(4) y
Mn1 O123 . 2.003(4) y
Mn1 O123 3_575 2.003(4) y
Mo1 O11 . 1.697(5) y
Mo1 O10 . 1.700(5) y
Mo1 O12 . 1.915(4) y
Mo1 O13 . 1.919(4) y
Mo1 O113 . 2.343(4) y
Mo1 O112 . 2.383(4) y
Mo2 O21 . 1.696(5) y
Mo2 O20 . 1.714(5) y
Mo2 O12 . 1.920(4) y
Mo2 O23 3_575 1.923(4) y
Mo2 O123 3_575 2.360(4) y
Mo2 O112 . 2.393(4) y
Mo3 O31 . 1.691(5) y
Mo3 O30 . 1.710(5) y
Mo3 O13 . 1.919(4) y
Mo3 O23 . 1.931(4) y
Mo3 O123 . 2.366(4) y
Mo3 O113 . 2.378(4) y
O113 C3 . 1.433(7) y
O123 C2 . 1.428(7) y
O123 Mo2 3_575 2.360(4) y
O112 C4 . 1.433(7) y
O23 Mo2 3_575 1.923(4) y
O1 C5 . 1.248(8) y
N1 C5 . 1.322(8) y
N1 C1 . 1.481(7) y
N1 H1 . 0.8800 ?
N2 C9 . 1.338(10) y
N2 C8 . 1.341(11) y
C12 C11 . 1.309(13) y
C12 C13 . 1.399(17) y
C12 H12 . 0.9500 ?
C17 C16 . 1.362(12) y
C17 C18 . 1.382(13) y
C17 H17 . 0.9500 ?
C1 C3 3_575 1.493(9) y
C1 C2 . 1.510(9) y
C1 C4 . 1.545(9) y
C2 H2a . 0.9900 ?
C2 H2b . 0.9900 ?
C3 C1 3_575 1.493(9) y
C3 H3a . 0.9900 ?
C3 H3b . 0.9900 ?
C4 H4a . 0.9900 ?
C4 H4b . 0.9900 ?
C5 C6 . 1.525(9) y
C6 C10 . 1.362(10) y
C6 C7 . 1.375(10) y
C7 C8 . 1.408(11) y
C7 H7 . 0.9500 ?
C8 C11 . 1.480(12) y
C9 C10 . 1.414(10) y
C9 C16 . 1.508(11) y
C10 H10 . 0.9500 ?
C11 N3 . 1.274(15) y
N3 C15 . 1.337(15) y
C15 C14 . 1.28(3) y
C15 H15 . 0.9500 ?
C14 C13 . 1.36(2) y
C14 H14 . 0.9500 ?
C13 H13 . 0.9500 ?
C16 N4 . 1.342(11) y
N4 C20 . 1.339(12) y
C20 C19 . 1.331(15) y
C20 H20 . 0.9500 ?
C19 C18 . 1.306(15) y
C19 H19 . 0.9500 ?
C18 H18 . 0.9500 ?
Mn2 O246 3_667 1.907(4) y
Mn2 O246 . 1.907(4) y
Mn2 O256 3_667 1.918(4) y
Mn2 O256 . 1.918(4) y
Mn2 O245 . 2.105(4) y
Mn2 O245 3_667 2.105(4) y
Mo4 O40 . 1.698(5) y
Mo4 O41 . 1.702(5) y
Mo4 O46 3_667 1.897(5) y
Mo4 O45 . 1.965(6) y
Mo4 O245 . 2.276(4) y
Mo4 O246 . 2.427(4) y
Mo5 O50 . 1.682(5) y
Mo5 O51 . 1.711(6) y
Mo5 O45 . 1.890(5) y
Mo5 O56 . 1.925(5) y
Mo5 O245 . 2.304(4) y
Mo5 O256 . 2.438(4) y
Mo6 O61 . 1.693(6) y
Mo6 O60 . 1.709(6) y
Mo6 O56 . 1.915(5) y
Mo6 O46 . 1.928(5) y
Mo6 O256 . 2.368(4) y
Mo6 O246 3_667 2.378(5) y
O246 C23 . 1.408(7) y
O246 Mo6 3_667 2.378(5) y
O245 C24 . 1.441(8) y
O256 C22 . 1.458(8) y
O46 Mo4 3_667 1.897(5) y
O2 C25 . 1.242(9) y
N5 C25 . 1.321(10) y
N5 C21 . 1.481(8) y
N5 H5 . 0.8800 ?
N6 C28 . 1.321(10) y
N6 C29 . 1.363(10) y
C32 C33 . 1.356(14) y
C32 C31 . 1.370(12) y
C32 H32 . 0.9500 ?
C37 C38 . 1.345(12) y
C37 C36 . 1.388(11) y
C37 H37 . 0.9500 ?
C21 C22 3_667 1.531(9) y
C21 C24 . 1.545(10) y
C21 C23 3_667 1.586(10) y
C22 C21 3_667 1.531(9) y
C22 H22a . 0.9900 ?
C22 H22b . 0.9900 ?
C23 C21 3_667 1.586(10) y
C23 H23a . 0.9900 ?
C23 H23b . 0.9900 ?
C24 H24a . 0.9900 ?
C24 H24b . 0.9900 ?
C25 C26 . 1.501(10) y
C26 C30 . 1.358(11) y
C26 C27 . 1.395(11) y
C27 C28 . 1.425(10) y
C27 H27 . 0.9500 ?
C28 C31 . 1.479(12) y
C29 C30 . 1.410(10) y
C29 C36 . 1.484(11) y
C30 H30 . 0.9500 ?
C31 N7 . 1.341(11) y
N7 C35 . 1.327(12) y
C35 C34 . 1.331(14) y
C35 H35 . 0.9500 ?
C34 C33 . 1.405(15) y
C34 H34 . 0.9500 ?
C33 H33 . 0.9500 ?
C36 N8 . 1.362(10) y
N8 C40 . 1.310(11) y
C40 C39 . 1.351(12) y
C40 H40 . 0.9500 ?
C39 C38 . 1.397(13) y
C39 H39 . 0.9500 ?
C38 H38 . 0.9500 ?
N9 C112 . 1.470(11) y
N9 C104 . 1.506(11) y
N9 C100 . 1.526(10) y
N9 C108 . 1.545(11) y
C100 C101 . 1.472(12) y
C100 H10a . 0.9900 ?
C100 H10b . 0.9900 ?
C101 C102 . 1.537(13) y
C101 H10c . 0.9900 ?
C101 H10d . 0.9900 ?
C102 C103 . 1.514(14) y
C102 H10e . 0.9900 ?
C102 H10f . 0.9900 ?
C103 H10g . 0.9800 ?
C103 H10h . 0.9800 ?
C103 H10i . 0.9800 ?
C104 C105 . 1.528(14) y
C104 H10j . 0.9900 ?
C104 H10k . 0.9900 ?
C105 C106 . 1.529(18) y
C105 H10l . 0.9900 ?
C105 H10m . 0.9900 ?
C106 C107 . 1.08(4) y
C106 H10n . 0.9900 ?
C106 H10o . 0.9900 ?
C107 H10p . 1.0016 ?
C107 H10q . 1.0037 ?
C107 H10r . 1.0078 ?
C108 C109 . 1.533(12) y
C108 H10s . 0.9900 ?
C108 H10t . 0.9900 ?
C109 C110 . 1.481(12) y
C109 H10u . 0.9900 ?
C109 H10v . 0.9900 ?
C110 C111 . 1.476(13) y
C110 H11a . 0.9900 ?
C110 H11b . 0.9900 ?
C111 H11c . 0.9800 ?
C111 H11d . 0.9800 ?
C111 H11e . 0.9800 ?
C112 C113 . 1.494(14) y
C112 H11f . 0.9900 ?
C112 H11g . 0.9900 ?
C113 C114 . 1.548(15) y
C113 H11h . 0.9900 ?
C113 H11i . 0.9900 ?
C114 C115 . 1.479(17) y
C114 H11j . 0.9900 ?
C114 H11k . 0.9900 ?
C115 H11l . 0.9800 ?
C115 H11m . 0.9800 ?
C115 H11n . 0.9800 ?
N10 C124 . 1.488(10) y
N10 C120 . 1.512(10) y
N10 C116 . 1.523(11) y
N10 C128 . 1.558(10) y
C116 C117 . 1.474(12) y
C116 H11o . 0.9900 ?
C116 H11p . 0.9900 ?
C117 C118 . 1.542(13) y
C117 H11q . 0.9900 ?
C117 H11r . 0.9900 ?
C118 C119 . 1.524(14) y
C118 H11s . 0.9900 ?
C118 H11t . 0.9900 ?
C119 H11u . 0.9800 ?
C119 H11v . 0.9800 ?
C119 H11w . 0.9800 ?
C120 C121 . 1.505(12) y
C120 H12a . 0.9900 ?
C120 H12b . 0.9900 ?
C121 C122 . 1.533(14) y
C121 H12c . 0.9900 ?
C121 H12d . 0.9900 ?
C122 C123 . 1.578(17) y
C122 H12e . 0.9900 ?
C122 H12f . 0.9900 ?
C123 H12g . 0.9800 ?
C123 H12h . 0.9800 ?
C123 H12i . 0.9800 ?
C124 C125 . 1.507(13) y
C124 H12j . 0.9900 ?
C124 H12k . 0.9900 ?
C125 C126 . 1.574(15) y
C125 H12l . 0.9900 ?
C125 H12m . 0.9900 ?
C126 C127 . 1.485(19) y
C126 H12n . 0.9900 ?
C126 H12o . 0.9900 ?
C127 H12p . 0.9800 ?
C127 H12q . 0.9800 ?
C127 H12r . 0.9800 ?
C128 C129 . 1.486(11) y
C128 H12s . 0.9900 ?
C128 H12t . 0.9900 ?
C129 C130 . 1.471(12) y
C129 H12u . 0.9900 ?
C129 H12v . 0.9900 ?
C130 C131 . 1.534(14) y
C130 H13a . 0.9900 ?
C130 H13b . 0.9900 ?
C131 H13c . 0.9800 ?
C131 H13d . 0.9800 ?
C131 H13e . 0.9800 ?
N11 C132 . 1.500(10) y
N11 C144 . 1.510(10) y
N11 C140 . 1.517(10) y
N11 C136 . 1.530(10) y
C132 C133 . 1.482(12) y
C132 H13f . 0.9900 ?
C132 H13g . 0.9900 ?
C133 C134 . 1.485(13) y
C133 H13h . 0.9900 ?
C133 H13i . 0.9900 ?
C134 C135 . 1.467(15) y
C134 H13j . 0.9900 ?
C134 H13k . 0.9900 ?
C135 H13l . 0.9800 ?
C135 H13m . 0.9800 ?
C135 H13n . 0.9800 ?
C136 C137 . 1.494(12) y
C136 H13o . 0.9900 ?
C136 H13p . 0.9900 ?
C137 C138 . 1.523(12) y
C137 H13q . 0.9900 ?
C137 H13r . 0.9900 ?
C138 C139 . 1.484(15) y
C138 H13s . 0.9900 ?
C138 H13t . 0.9900 ?
C139 H13u . 0.9800 ?
C139 H13v . 0.9800 ?
C139 H13w . 0.9800 ?
C140 C141 . 1.470(12) y
C140 H14a . 0.9900 ?
C140 H14b . 0.9900 ?
C141 C142 . 1.485(13) y
C141 H14c . 0.9900 ?
C141 H14d . 0.9900 ?
C142 C143 . 1.503(16) y
C142 H14e . 0.9900 ?
C142 H14f . 0.9900 ?
C143 H14g . 0.9800 ?
C143 H14h . 0.9800 ?
C143 H14i . 0.9800 ?
C144 C145 . 1.466(13) y
C144 H14j . 0.9900 ?
C144 H14k . 0.9900 ?
C145 C146 . 1.639(19) y
C145 C246 . 1.920(18) y
C145 H14l . 0.9900 ?
C145 H14m . 0.9900 ?
C146 C147 . 1.64(2) y
C146 H14n . 0.9900 ?
C146 H14o . 0.9900 ?
C147 H14p . 0.9807 ?
C147 H14q . 0.9808 ?
C147 H14r . 0.9807 ?
C246 C247 . 1.703(19) y
C246 H24c . 0.9900 ?
C246 H24d . 0.9900 ?
C247 H24e . 0.9800 ?
C247 H24f . 0.9800 ?
C247 H24g . 0.9800 ?
N600 C603 . 1.3507 y
N600 C601 . 1.4353 y
N600 C602 . 1.4948 y
C601 H60a . 0.9806 ?
C601 H60b . 0.9795 ?
C601 H60c . 0.9800 ?
C602 H60d . 0.9804 ?
C602 H60e . 0.9796 ?
C602 H60f . 0.9800 ?
C603 O604 . 1.2453 y
C603 C605 . 1.5294 y
C605 H60g . 0.9797 ?
C605 H60h . 0.9800 ?
C605 H60i . 0.9803 ?
N700 C703 . 1.3606 y
N700 C701 . 1.4048 y
N700 C702 . 1.4126 y
C701 H70a . 0.9821 ?
C701 H70b . 0.9767 ?
C701 H70c . 0.9791 ?
C702 H70d . 0.9806 ?
C702 H70e . 0.9824 ?
C702 H70f . 0.9809 ?
C703 O704 . 1.2002 y
C703 H703 . 0.9526 ?

loop_
_geom_torsion_atom_site_label_1
_geom_torsion_atom_site_label_2
_geom_torsion_atom_site_label_3
_geom_torsion_atom_site_label_4
_geom_torsion_site_symmetry_1
_geom_torsion_site_symmetry_4
_geom_torsion
_geom_torsion_publ_flag
O11 MO1 O13 MO3 . . 66.5(3) y
O10 MO1 O13 MO3 . . 174.8(3) y
O12 MO1 O13 MO3 . . -60.4(4) y
O113 MO1 O13 MO3 . . -21.9(2) y
O112 MO1 O13 MO3 . . -93.8(2) y
O31 MO3 O13 MO1 . . -67.5(3) y
O30 MO3 O13 MO1 . . -176.2(3) y
O23 MO3 O13 MO1 . . 54.6(4) y
O123 MO3 O13 MO1 . . 93.7(2) y
O113 MO3 O13 MO1 . . 21.7(2) y
O11 MO1 O12 MO2 . . 174.3(3) y
O10 MO1 O12 MO2 . . 66.4(3) y
O13 MO1 O12 MO2 . . -57.7(4) y
O113 MO1 O12 MO2 . . -94.5(3) y
O112 MO1 O12 MO2 . . -22.8(2) y
O21 MO2 O12 MO1 . . -172.0(3) y
O20 MO2 O12 MO1 . . -63.4(3) y
O23 MO2 O12 MO1 3_575 . 61.6(4) y
O123 MO2 O12 MO1 3_575 . 96.4(3) y
O112 MO2 O12 MO1 . . 22.8(2) y
O112 MN1 O113 C3 3_575 . -44.4(4) y
O112 MN1 O113 C3 . . 135.6(4) y
O113 MN1 O113 C3 3_575 . 0(100) y
O123 MN1 O113 C3 . . -133.0(4) y
O123 MN1 O113 C3 3_575 . 47.0(4) y
O112 MN1 O113 MO1 3_575 . -178.04(17) y
O112 MN1 O113 MO1 . . 1.96(17) y
O113 MN1 O113 MO1 3_575 . 0(4) y
O123 MN1 O113 MO1 . . 93.34(17) y
O123 MN1 O113 MO1 3_575 . -86.66(17) y
O112 MN1 O113 MO3 3_575 . 88.77(17) y
O112 MN1 O113 MO3 . . -91.23(17) y
O113 MN1 O113 MO3 3_575 . 0(13) y
O123 MN1 O113 MO3 . . 0.15(16) y
O123 MN1 O113 MO3 3_575 . -179.85(16) y
O11 MO1 O113 C3 . . 40.5(4) y
O10 MO1 O113 C3 . . -155.4(6) y
O12 MO1 O113 C3 . . -57.7(4) y
O13 MO1 O113 C3 . . 143.5(4) y
O112 MO1 O113 C3 . . -130.9(4) y
O11 MO1 O113 MN1 . . 169.8(2) y
O10 MO1 O113 MN1 . . -26.2(7) y
O12 MO1 O113 MN1 . . 71.54(18) y
O13 MO1 O113 MN1 . . -87.25(19) y
O112 MO1 O113 MN1 . . -1.72(14) y
O11 MO1 O113 MO3 . . -88.19(19) y
O10 MO1 O113 MO3 . . 75.9(6) y
O12 MO1 O113 MO3 . . 173.58(16) y
O13 MO1 O113 MO3 . . 14.79(15) y
O112 MO1 O113 MO3 . . 100.32(15) y
O31 MO3 O113 C3 . . -42.5(4) y
O30 MO3 O113 C3 . . 154.2(6) y
O13 MO3 O113 C3 . . -143.6(4) y
O23 MO3 O113 C3 . . 54.9(4) y
O123 MO3 O113 C3 . . 128.5(4) y
O31 MO3 O113 MN1 . . -171.2(2) y
O30 MO3 O113 MN1 . . 25.5(6) y
O13 MO3 O113 MN1 . . 87.74(19) y
O23 MO3 O113 MN1 . . -73.81(18) y
O123 MO3 O113 MN1 . . -0.14(15) y
O31 MO3 O113 MO1 . . 86.2(2) y
O30 MO3 O113 MO1 . . -77.1(6) y
O13 MO3 O113 MO1 . . -14.86(15) y
O23 MO3 O113 MO1 . . -176.41(16) y
O123 MO3 O113 MO1 . . -102.73(15) y
O112 MN1 O123 C2 3_575 . 131.5(4) y
O112 MN1 O123 C2 . . -48.5(4) y
O113 MN1 O123 C2 . . -135.6(4) y
O113 MN1 O123 C2 3_575 . 44.4(4) y
O123 MN1 O123 C2 3_575 . 142(100) y
O112 MN1 O123 MO2 3_575 3_575 -0.55(16) y
O112 MN1 O123 MO2 . 3_575 179.45(16) y
O113 MN1 O123 MO2 . 3_575 92.37(16) y
O113 MN1 O123 MO2 3_575 3_575 -87.63(16) y
O123 MN1 O123 MO2 3_575 3_575 10(100) y
O112 MN1 O123 MO3 3_575 . -93.07(17) y
O112 MN1 O123 MO3 . . 86.93(17) y
O113 MN1 O123 MO3 . . -0.15(16) y
O113 MN1 O123 MO3 3_575 . 179.85(16) y
O123 MN1 O123 MO3 3_575 . -83(100) y
O31 MO3 O123 C2 . . 159.6(6) y
O30 MO3 O123 C2 . . -40.5(5) y
O13 MO3 O123 C2 . . 58.7(4) y
O23 MO3 O123 C2 . . -143.7(5) y
O113 MO3 O123 C2 . . 130.9(5) y
O31 MO3 O123 MN1 . . 28.8(7) y
O30 MO3 O123 MN1 . . -171.3(2) y
O13 MO3 O123 MN1 . . -72.13(18) y
O23 MO3 O123 MN1 . . 85.45(19) y
O113 MO3 O123 MN1 . . 0.13(14) y
O31 MO3 O123 MO2 . 3_575 -71.4(6) y
O30 MO3 O123 MO2 . 3_575 88.51(19) y
O13 MO3 O123 MO2 . 3_575 -172.29(17) y
O23 MO3 O123 MO2 . 3_575 -14.71(15) y
O113 MO3 O123 MO2 . 3_575 -100.03(15) y
O112 MN1 O112 C4 3_575 . 0.00(19) y
O113 MN1 O112 C4 . . 132.6(4) y
O113 MN1 O112 C4 3_575 . -47.4(4) y
O123 MN1 O112 C4 . . 45.5(4) y
O123 MN1 O112 C4 3_575 . -134.5(4) y
O112 MN1 O112 MO1 3_575 . 0.00(14) y
O113 MN1 O112 MO1 . . -1.92(16) y
O113 MN1 O112 MO1 3_575 . 178.08(16) y
O123 MN1 O112 MO1 . . -89.06(16) y
O123 MN1 O112 MO1 3_575 . 90.94(16) y
O112 MN1 O112 MO2 3_575 . 0.00(15) y
O113 MN1 O112 MO2 . . -93.40(16) y
O113 MN1 O112 MO2 3_575 . 86.60(16) y
O123 MN1 O112 MO2 . . 179.45(16) y
O123 MN1 O112 MO2 3_575 . -0.55(16) y
O11 MO1 O112 C4 . . -156.5(6) y
O10 MO1 O112 C4 . . 42.1(4) y
O12 MO1 O112 C4 . . 143.1(4) y
O13 MO1 O112 C4 . . -56.4(4) y
O113 MO1 O112 C4 . . -130.2(4) y
O11 MO1 O112 MN1 . . -24.6(7) y
O10 MO1 O112 MN1 . . 174.0(2) y
O12 MO1 O112 MN1 . . -84.96(19) y
O13 MO1 O112 MN1 . . 75.57(19) y
O113 MO1 O112 MN1 . . 1.71(14) y
O11 MO1 O112 MO2 . . 75.6(6) y
O10 MO1 O112 MO2 . . -85.86(19) y
O12 MO1 O112 MO2 . . 15.18(15) y
O13 MO1 O112 MO2 . . 175.71(17) y
O113 MO1 O112 MO2 . . 101.86(15) y
O21 MO2 O112 C4 . . 159.7(6) y
O20 MO2 O112 C4 . . -41.1(4) y
O12 MO2 O112 C4 . . -143.0(4) y
O23 MO2 O112 C4 3_575 . 58.4(4) y
O123 MO2 O112 C4 3_575 . 131.7(4) y
O21 MO2 O112 MN1 . . 28.4(7) y
O20 MO2 O112 MN1 . . -172.4(2) y
O12 MO2 O112 MN1 . . 85.80(19) y
O23 MO2 O112 MN1 3_575 . -72.88(17) y
O123 MO2 O112 MN1 3_575 . 0.49(14) y
O21 MO2 O112 MO1 . . -72.5(7) y
O20 MO2 O112 MO1 . . 86.66(19) y
O12 MO2 O112 MO1 . . -15.17(15) y
O23 MO2 O112 MO1 3_575 . -173.85(17) y
O123 MO2 O112 MO1 3_575 . -100.48(15) y
O31 MO3 O23 MO2 . 3_575 -174.4(3) y
O30 MO3 O23 MO2 . 3_575 -65.7(3) y
O13 MO3 O23 MO2 . 3_575 62.6(4) y
O123 MO3 O23 MO2 . 3_575 21.4(2) y
O113 MO3 O23 MO2 . 3_575 94.0(2) y
C5 N1 C1 C3 . 3_575 -176.0(6) y
C5 N1 C1 C2 . . -55.5(9) y
C5 N1 C1 C4 . . 65.8(8) y
MN1 O123 C2 C1 . . 2.5(7) y
MO2 O123 C2 C1 3_575 . 123.6(5) y
MO3 O123 C2 C1 . . -121.9(5) y
N1 C1 C2 O123 . . -178.2(5) y
C3 C1 C2 O123 3_575 . -63.6(7) y
C4 C1 C2 O123 . . 62.6(7) y
MN1 O113 C3 C1 . 3_575 -3.0(7) y
MO1 O113 C3 C1 . 3_575 120.7(5) y
MO3 O113 C3 C1 . 3_575 -125.9(5) y
MN1 O112 C4 C1 . . 2.1(7) y
MO1 O112 C4 C1 . . 126.7(4) y
MO2 O112 C4 C1 . . -121.4(5) y
N1 C1 C4 O112 . . 173.9(5) y
C3 C1 C4 O112 3_575 . 61.0(7) y
C2 C1 C4 O112 . . -65.9(7) y
C1 N1 C5 O1 . . 1.0(12) y
C1 N1 C5 C6 . . -176.6(6) y
O1 C5 C6 C10 . . 37.2(11) y
N1 C5 C6 C10 . . -145.0(7) y
O1 C5 C6 C7 . . -140.8(8) y
N1 C5 C6 C7 . . 37.0(10) y
C10 C6 C7 C8 . . -3.8(13) y
C5 C6 C7 C8 . . 174.2(8) y
C9 N2 C8 C7 . . -5.1(14) y
C9 N2 C8 C11 . . 177.5(8) y
C6 C7 C8 N2 . . 6.7(14) y
C6 C7 C8 C11 . . -175.9(8) y
C8 N2 C9 C10 . . 0.5(13) y
C8 N2 C9 C16 . . 179.2(8) y
C7 C6 C10 C9 . . -0.3(12) y
C5 C6 C10 C9 . . -178.3(7) y
N2 C9 C10 C6 . . 2.1(12) y
C16 C9 C10 C6 . . -176.5(7) y
C13 C12 C11 N3 . . -4(2) y
C13 C12 C11 C8 . . -175.4(11) y
N2 C8 C11 N3 . . 177.2(13) y
C7 C8 C11 N3 . . -0.4(17) y
N2 C8 C11 C12 . . -10.9(16) y
C7 C8 C11 C12 . . 171.5(10) y
C12 C11 N3 C15 . . 7(3) y
C8 C11 N3 C15 . . 179.1(19) y
C11 N3 C15 C14 . . -11(4) y
N3 C15 C14 C13 . . 11(4) y
C15 C14 C13 C12 . . -8(3) y
C11 C12 C13 C14 . . 4(2) y
C18 C17 C16 N4 . . -4.9(15) y
C18 C17 C16 C9 . . 176.5(8) y
N2 C9 C16 N4 . . -174.4(8) y
C10 C9 C16 N4 . . 4.3(12) y
N2 C9 C16 C17 . . 4.3(13) y
C10 C9 C16 C17 . . -177.1(9) y
C17 C16 N4 C20 . . 3.7(15) y
C9 C16 N4 C20 . . -177.6(10) y
C16 N4 C20 C19 . . 0(2) y
N4 C20 C19 C18 . . -3(2) y
C20 C19 C18 C17 . . 1.9(19) y
C16 C17 C18 C19 . . 2.0(16) y
O50 MO5 O45 MO4 . . -69.7(3) y
O51 MO5 O45 MO4 . . -178.0(3) y
O56 MO5 O45 MO4 . . 62.9(5) y
O245 MO5 O45 MO4 . . 19.0(2) y
O256 MO5 O45 MO4 . . 93.0(3) y
O40 MO4 O45 MO5 . . 72.6(3) y
O41 MO4 O45 MO5 . . -179.1(3) y
O46 MO4 O45 MO5 3_667 . -59.6(5) y
O245 MO4 O45 MO5 . . -19.3(2) y
O246 MO4 O45 MO5 . . -93.6(3) y
O61 MO6 O56 MO5 . . 65.9(3) y
O60 MO6 O56 MO5 . . 174.2(3) y
O46 MO6 O56 MO5 . . -62.5(5) y
O256 MO6 O56 MO5 . . -24.0(2) y
O246 MO6 O56 MO5 3_667 . -94.3(3) y
O50 MO5 O56 MO6 . . -170.9(3) y
O51 MO5 O56 MO6 . . -62.7(3) y
O45 MO5 O56 MO6 . . 55.1(5) y
O245 MO5 O56 MO6 . . 96.6(3) y
O256 MO5 O56 MO6 . . 23.5(2) y
O246 MN2 O246 C23 3_667 . -112(100) y
O256 MN2 O246 C23 3_667 . -130.6(5) y
O256 MN2 O246 C23 . . 49.4(5) y
O245 MN2 O246 C23 . . 136.3(5) y
O245 MN2 O246 C23 3_667 . -43.7(5) y
O246 MN2 O246 MO6 3_667 3_667 19(18) y
O256 MN2 O246 MO6 3_667 3_667 0.80(18) y
O256 MN2 O246 MO6 . 3_667 -179.20(18) y
O245 MN2 O246 MO6 . 3_667 -92.24(18) y
O245 MN2 O246 MO6 3_667 3_667 87.76(18) y
O246 MN2 O246 MO4 3_667 . 110(53) y
O256 MN2 O246 MO4 3_667 . 92.07(19) y
O256 MN2 O246 MO4 . . -87.93(19) y
O245 MN2 O246 MO4 . . -0.96(17) y
O245 MN2 O246 MO4 3_667 . 179.04(17) y
O40 MO4 O246 C23 . . -168.4(10) y
O41 MO4 O246 C23 . . 34.9(5) y
O46 MO4 O246 C23 3_667 . 138.2(5) y
O45 MO4 O246 C23 . . -61.3(5) y
O245 MO4 O246 C23 . . -133.8(5) y
O40 MO4 O246 MN2 . . -33.7(11) y
O41 MO4 O246 MN2 . . 169.6(3) y
O46 MO4 O246 MN2 3_667 . -87.0(2) y
O45 MO4 O246 MN2 . . 73.4(2) y
O245 MO4 O246 MN2 . . 0.94(17) y
O40 MO4 O246 MO6 . 3_667 68.4(11) y
O41 MO4 O246 MO6 . 3_667 -88.3(3) y
O46 MO4 O246 MO6 3_667 3_667 15.05(16) y
O45 MO4 O246 MO6 . 3_667 175.52(18) y
O245 MO4 O246 MO6 . 3_667 103.03(16) y
O246 MN2 O245 C24 3_667 . -47.5(4) y
O246 MN2 O245 C24 . . 132.5(4) y
O256 MN2 O245 C24 3_667 . 44.7(4) y
O256 MN2 O245 C24 . . -135.3(4) y
O245 MN2 O245 C24 3_667 . 43(100) y
O246 MN2 O245 MO4 3_667 . -178.97(18) y
O246 MN2 O245 MO4 . . 1.03(18) y
O256 MN2 O245 MO4 3_667 . -86.70(19) y
O256 MN2 O245 MO4 . . 93.30(19) y
O245 MN2 O245 MO4 3_667 . -89(100) y
O246 MN2 O245 MO5 3_667 . 85.60(19) y
O246 MN2 O245 MO5 . . -94.40(19) y
O256 MN2 O245 MO5 3_667 . 177.87(17) y
O256 MN2 O245 MO5 . . -2.13(17) y
O245 MN2 O245 MO5 3_667 . 176(100) y
O40 MO4 O245 C24 . . 45.2(5) y
O41 MO4 O245 C24 . . -155.7(7) y
O46 MO4 O245 C24 3_667 . -54.9(5) y
O45 MO4 O245 C24 . . 146.7(5) y
O246 MO4 O245 C24 . . -126.9(5) y
O40 MO4 O245 MN2 . . 171.2(3) y
O41 MO4 O245 MN2 . . -29.6(7) y
O46 MO4 O245 MN2 3_667 . 71.11(19) y
O45 MO4 O245 MN2 . . -87.3(2) y
O246 MO4 O245 MN2 . . -0.85(15) y
O40 MO4 O245 MO5 . . -87.9(3) y
O41 MO4 O245 MO5 . . 71.3(7) y
O46 MO4 O245 MO5 3_667 . 172.00(18) y
O45 MO4 O245 MO5 . . 13.61(17) y
O246 MO4 O245 MO5 . . 100.05(17) y
O50 MO5 O245 C24 . . -41.4(5) y
O51 MO5 O245 C24 . . 158.0(8) y
O45 MO5 O245 C24 . . -146.4(5) y
O56 MO5 O245 C24 . . 57.5(4) y
O256 MO5 O245 C24 . . 128.9(5) y
O50 MO5 O245 MN2 . . -168.5(2) y
O51 MO5 O245 MN2 . . 30.8(8) y
O45 MO5 O245 MN2 . . 86.4(2) y
O56 MO5 O245 MN2 . . -69.62(19) y
O256 MO5 O245 MN2 . . 1.76(14) y
O50 MO5 O245 MO4 . . 90.9(2) y
O51 MO5 O245 MO4 . . -69.7(8) y
O45 MO5 O245 MO4 . . -14.11(17) y
O56 MO5 O245 MO4 . . -170.14(18) y
O256 MO5 O245 MO4 . . -98.75(16) y
O246 MN2 O256 C22 3_667 . 134.8(5) y
O246 MN2 O256 C22 . . -45.2(5) y
O256 MN2 O256 C22 3_667 . 1(100) y
O245 MN2 O256 C22 . . -132.5(5) y
O245 MN2 O256 C22 3_667 . 47.5(5) y
O246 MN2 O256 MO6 3_667 . 0.80(18) y
O246 MN2 O256 MO6 . . -179.20(18) y
O256 MN2 O256 MO6 3_667 . -133(100) y
O245 MN2 O256 MO6 . . 93.50(18) y
O245 MN2 O256 MO6 3_667 . -86.50(18) y
O246 MN2 O256 MO5 3_667 . -90.68(18) y
O246 MN2 O256 MO5 . . 89.32(18) y
O256 MN2 O256 MO5 3_667 . 136(100) y
O245 MN2 O256 MO5 . . 2.02(17) y
O245 MN2 O256 MO5 3_667 . -177.98(17) y
O61 MO6 O256 C22 . . 40.0(5) y
O60 MO6 O256 C22 . . -156.1(7) y
O56 MO6 O256 C22 . . 141.2(5) y
O46 MO6 O256 C22 . . -60.2(5) y
O246 MO6 O256 C22 3_667 . -133.9(5) y
O61 MO6 O256 MN2 . . 173.2(2) y
O60 MO6 O256 MN2 . . -22.9(7) y
O56 MO6 O256 MN2 . . -85.6(2) y
O46 MO6 O256 MN2 . . 73.0(2) y
O246 MO6 O256 MN2 3_667 . -0.69(16) y
O61 MO6 O256 MO5 . . -85.5(2) y
O60 MO6 O256 MO5 . . 78.4(7) y
O56 MO6 O256 MO5 . . 15.64(17) y
O46 MO6 O256 MO5 . . 174.23(19) y
O246 MO6 O256 MO5 3_667 . 100.57(16) y
O50 MO5 O256 C22 . . 165.1(8) y
O51 MO5 O256 C22 . . -38.9(5) y
O45 MO5 O256 C22 . . 57.6(5) y
O56 MO5 O256 C22 . . -140.4(5) y
O245 MO5 O256 C22 . . 131.2(5) y
O50 MO5 O256 MN2 . . 31.9(8) y
O51 MO5 O256 MN2 . . -172.1(3) y
O45 MO5 O256 MN2 . . -75.6(2) y
O56 MO5 O256 MN2 . . 86.4(2) y
O245 MO5 O256 MN2 . . -1.94(16) y
O50 MO5 O256 MO6 . . -70.2(8) y
O51 MO5 O256 MO6 . . 85.8(2) y
O45 MO5 O256 MO6 . . -177.7(2) y
O56 MO5 O256 MO6 . . -15.73(16) y
O245 MO5 O256 MO6 . . -104.05(16) y
O61 MO6 O46 MO4 . 3_667 175.3(3) y
O60 MO6 O46 MO4 . 3_667 66.4(3) y
O56 MO6 O46 MO4 . 3_667 -56.0(5) y
O256 MO6 O46 MO4 . 3_667 -93.0(3) y
O246 MO6 O46 MO4 3_667 3_667 -23.0(2) y
C25 N5 C21 C22 . 3_667 -55.6(10) y
C25 N5 C21 C24 . . 70.1(9) y
C25 N5 C21 C23 . 3_667 -173.2(7) y
MN2 O256 C22 C21 . 3_667 -3.7(8) y
MO6 O256 C22 C21 . 3_667 122.1(6) y
MO5 O256 C22 C21 . 3_667 -129.2(5) y
MN2 O246 C23 C21 . 3_667 -4.4(9) y
MO6 O246 C23 C21 3_667 3_667 -128.4(5) y
MO4 O246 C23 C21 . 3_667 122.8(5) y
MN2 O245 C24 C21 . . 1.2(7) y
MO4 O245 C24 C21 . . 120.6(5) y
MO5 O245 C24 C21 . . -119.8(5) y
N5 C21 C24 O245 . . 173.6(5) y
C22 C21 C24 O245 3_667 . -64.2(8) y
C23 C21 C24 O245 3_667 . 62.2(7) y
C21 N5 C25 O2 . . 2.0(13) y
C21 N5 C25 C26 . . -176.7(7) y
O2 C25 C26 C30 . . 28.3(12) y
N5 C25 C26 C30 . . -153.0(8) y
O2 C25 C26 C27 . . -147.8(9) y
N5 C25 C26 C27 . . 31.0(12) y
C30 C26 C27 C28 . . 0.2(13) y
C25 C26 C27 C28 . . 176.1(8) y
C29 N6 C28 C27 . . 1.1(13) y
C29 N6 C28 C31 . . 179.1(8) y
C26 C27 C28 N6 . . 0.4(13) y
C26 C27 C28 C31 . . -177.6(8) y
C28 N6 C29 C30 . . -3.2(12) y
C28 N6 C29 C36 . . 177.4(8) y
C27 C26 C30 C29 . . -2.2(13) y
C25 C26 C30 C29 . . -178.4(7) y
N6 C29 C30 C26 . . 3.7(12) y
C36 C29 C30 C26 . . -176.8(8) y
C33 C32 C31 N7 . . -1.6(18) y
C33 C32 C31 C28 . . 179.0(11) y
N6 C28 C31 N7 . . -161.2(9) y
C27 C28 C31 N7 . . 16.9(14) y
N6 C28 C31 C32 . . 18.2(15) y
C27 C28 C31 C32 . . -163.7(10) y
C32 C31 N7 C35 . . 0.0(16) y
C28 C31 N7 C35 . . 179.4(10) y
C31 N7 C35 C34 . . 3.2(19) y
N7 C35 C34 C33 . . -4(2) y
C31 C32 C33 C34 . . 0(2) y
C35 C34 C33 C32 . . 3(2) y
C38 C37 C36 N8 . . 0.1(15) y
C38 C37 C36 C29 . . -177.7(9) y
N6 C29 C36 N8 . . -168.5(7) y
C30 C29 C36 N8 . . 12.0(12) y
N6 C29 C36 C37 . . 9.4(13) y
C30 C29 C36 C37 . . -170.0(8) y
C37 C36 N8 C40 . . -0.2(13) y
C29 C36 N8 C40 . . 177.7(8) y
C36 N8 C40 C39 . . -0.6(14) y
N8 C40 C39 C38 . . 1.5(16) y
C36 C37 C38 C39 . . 0.8(16) y
C40 C39 C38 C37 . . -1.6(17) y
C112 N9 C100 C101 . . -61.4(12) y
C104 N9 C100 C101 . . 56.3(12) y
C108 N9 C100 C101 . . 176.6(9) y
N9 C100 C101 C102 . . 176.2(9) y
C100 C101 C102 C103 . . 175.1(11) y
C112 N9 C104 C105 . . -178.1(9) y
C100 N9 C104 C105 . . 61.4(11) y
C108 N9 C104 C105 . . -55.6(11) y
N9 C104 C105 C106 . . -179.0(10) y
C104 C105 C106 C107 . . 91(5) y
C112 N9 C108 C109 . . 57.1(11) y
C104 N9 C108 C109 . . -62.0(11) y
C100 N9 C108 C109 . . 178.5(9) y
N9 C108 C109 C110 . . -173.1(9) y
C108 C109 C110 C111 . . -169.6(10) y
C104 N9 C112 C113 . . 176.5(9) y
C100 N9 C112 C113 . . -63.8(11) y
C108 N9 C112 C113 . . 54.5(11) y
N9 C112 C113 C114 . . 173.6(10) y
C112 C113 C114 C115 . . 174.8(12) y
C124 N10 C116 C117 . . -178.8(8) y
C120 N10 C116 C117 . . 58.6(10) y
C128 N10 C116 C117 . . -58.5(10) y
N10 C116 C117 C118 . . -171.3(8) y
C116 C117 C118 C119 . . -174.3(9) y
C124 N10 C120 C121 . . -66.0(11) y
C116 N10 C120 C121 . . 53.1(11) y
C128 N10 C120 C121 . . 173.3(9) y
N10 C120 C121 C122 . . 173.9(10) y
C120 C121 C122 C123 . . -77.0(12) y
C120 N10 C124 C125 . . -58.9(11) y
C116 N10 C124 C125 . . 179.2(8) y
C128 N10 C124 C125 . . 58.7(10) y
N10 C124 C125 C126 . . -171.1(9) y
C124 C125 C126 C127 . . 172.5(14) y
C124 N10 C128 C129 . . 52.3(10) y
C120 N10 C128 C129 . . 174.0(8) y
C116 N10 C128 C129 . . -65.5(10) y
N10 C128 C129 C130 . . 173.7(8) y
C128 C129 C130 C131 . . 167.0(9) y
C144 N11 C132 C133 . . 179.4(8) y
C140 N11 C132 C133 . . 59.4(10) y
C136 N11 C132 C133 . . -57.5(10) y
N11 C132 C133 C134 . . 172.3(8) y
C132 C133 C134 C135 . . -175.4(9) y
C132 N11 C136 C137 . . -55.3(10) y
C144 N11 C136 C137 . . 65.3(10) y
C140 N11 C136 C137 . . -174.6(8) y
N11 C136 C137 C138 . . -174.1(8) y
C136 C137 C138 C139 . . -179.3(10) y
C132 N11 C140 C141 . . 62.1(10) y
C144 N11 C140 C141 . . -56.9(9) y
C136 N11 C140 C141 . . -178.8(8) y
N11 C140 C141 C142 . . -172.5(8) y
C140 C141 C142 C143 . . -178.8(10) y
C132 N11 C144 C145 . . -179.3(9) y
C140 N11 C144 C145 . . -59.1(11) y
C136 N11 C144 C145 . . 59.2(11) y
N11 C144 C145 C146 . . -101.9(13) y
N11 C144 C145 C246 . . 178(8) y
C144 C145 C146 C147 . . -156.9(13) y
C246 C145 C146 C147 . . -16(2) y
C144 C145 C246 C247 . . -148(24) y
C146 C145 C246 C247 . . 116(30) y
C601 N600 C603 O604 . . 1.6 y
C602 N600 C603 O604 . . 178.2 y
C601 N600 C603 C605 . . -157.4 y
C602 N600 C603 C605 . . 19.3 y
C701 N700 C703 O704 . . -15.0 y
C702 N700 C703 O704 . . 176.1 y
